data_1554072
loop_
_publ_author_name
'Dass, Amala'
'Jones, Tanya'
'Rambukwella, Milan'
'Crasto, David'
'Gagnon, Kevin J.'
'Sementa, Luca'
'De Vetta, Martina'
'Baseggio, Oscar'
'Apr\`a, Edoardo'
'Stener, Mauro'
'Fortunelli, Alessandro'

_publ_section_title
;
 Crystal Structure and Theoretical Analysis of Green Gold Au30(S-tBu)18
 Nanomolecules and Their Relation to Au30S(S-tBu)18
;
_journal_issue 11
_journal_name_full 'The Journal of Physical Chemistry C'
_journal_page_first 6256
_journal_paper_doi 10.1021/acs.jpcc.6b00062
_journal_volume 120
_journal_year 2016
_chemical_formula_sum 'C72 H162 Au30 S18'
_chemical_formula_weight 7514.08
_space_group_crystal_system triclinic
_space_group_IT_number 2
_space_group_name_Hall '-P 1'
_space_group_name_H-M_alt 'P -1'
_atom_sites_solution_hydrogens geom
_atom_sites_solution_primary 'intrinsic phasing'
_atom_sites_solution_secondary difmap
_audit_creation_method SHELXL-2014/7
_cell_angle_alpha 110.284(2)
_cell_angle_beta 92.037(2)
_cell_angle_gamma 108.139(2)
_cell_formula_units_Z 2
_cell_length_a 15.5483(6)
_cell_length_b 19.9503(7)
_cell_length_c 25.7248(10)
_cell_measurement_reflns_used 9745
_cell_measurement_temperature 100(2)
_cell_measurement_theta_max 31.024
_cell_measurement_theta_min 2.591
_cell_volume 7020.1(5)
_computing_cell_refinement 'SAINT V8.34A Bruker-AXS, Madison WI'
_computing_data_collection 'Bruker APEX2 Bruker-AXS, Madison WI'
_computing_data_reduction 'SAINT V8.34A Bruker-AXS, Madison WI'
_computing_molecular_graphics
;
Bruker SHELXTL Bruker-AXS, Madison WI
and local programs
;
_computing_publication_material 'Bruker SHELXTL Bruker-AXS, Madison WI'
_computing_structure_refinement 'SHELXL-2014/7 (Sheldrick, 2013)'
_computing_structure_solution 'SHELXT 2014/4 Bruker-AXS, Madison WI'
_diffrn_ambient_temperature 100(2)
_diffrn_detector_area_resol_mean 10.42
_diffrn_measured_fraction_theta_full 0.999
_diffrn_measured_fraction_theta_max 0.999
_diffrn_measurement_device_type 'Bruker D8 with PHOTON 100 detector'
_diffrn_measurement_method '\f and \w shutterless scans'
_diffrn_radiation_monochromator 'silicon 111'
_diffrn_radiation_type synchrotron
_diffrn_radiation_wavelength 0.7749
_diffrn_reflns_av_R_equivalents 0.0741
_diffrn_reflns_av_unetI/netI 0.0633
_diffrn_reflns_Laue_measured_fraction_full 0.999
_diffrn_reflns_Laue_measured_fraction_max 0.999
_diffrn_reflns_limit_h_max 19
_diffrn_reflns_limit_h_min -19
_diffrn_reflns_limit_k_max 24
_diffrn_reflns_limit_k_min -24
_diffrn_reflns_limit_l_max 31
_diffrn_reflns_limit_l_min -31
_diffrn_reflns_number 118978
_diffrn_reflns_point_group_measured_fraction_full 0.999
_diffrn_reflns_point_group_measured_fraction_max 0.999
_diffrn_reflns_theta_full 27.706
_diffrn_reflns_theta_max 28.576
_diffrn_reflns_theta_min 2.184
_diffrn_source
;
Advanced Light Source, station 11.3.1
;
_exptl_absorpt_coefficient_mu 39.011
_exptl_absorpt_correction_T_max 0.509
_exptl_absorpt_correction_T_min 0.345
_exptl_absorpt_correction_type multi-scan
_exptl_absorpt_process_details 'SADABS-2014/5 - Bruker AXS, Madison WI'
_exptl_crystal_colour black
_exptl_crystal_density_diffrn 3.555
_exptl_crystal_description lath
_exptl_crystal_F_000 6504
_exptl_crystal_size_max 0.050
_exptl_crystal_size_mid 0.050
_exptl_crystal_size_min 0.020
_refine_diff_density_max 8.920
_refine_diff_density_min -8.801
_refine_diff_density_rms 0.362
_refine_ls_extinction_method none
_refine_ls_goodness_of_fit_ref 1.027
_refine_ls_hydrogen_treatment constr
_refine_ls_matrix_type full
_refine_ls_number_parameters 1470
_refine_ls_number_reflns 27624
_refine_ls_number_restraints 9841
_refine_ls_restrained_S_all 0.952
_refine_ls_R_factor_all 0.0871
_refine_ls_R_factor_gt 0.0526
_refine_ls_shift/su_max 0.002
_refine_ls_shift/su_mean 0.000
_refine_ls_structure_factor_coef Fsqd
_refine_ls_weighting_details 'w=1/[\s^2^(Fo^2^)+(0.0435P)^2^+281.0320P] where P=(Fo^2^+2Fc^2^)/3'
_refine_ls_weighting_scheme calc
_refine_ls_wR_factor_gt 0.1163
_refine_ls_wR_factor_ref 0.1335
_reflns_Friedel_coverage 0.000
_reflns_number_gt 19062
_reflns_number_total 27624
_reflns_threshold_expression 'I > 2\s(I)'
_cod_data_source_file jp6b00062_si_003.cif
_cod_data_source_block s2_sq
_cod_database_code 1554072
_shelx_shelxl_version_number 2014/7
_shelx_space_group_comment
;
The symmetry employed for this shelxl refinement is uniquely defined
by the following loop, which should always be used as a source of
symmetry information in preference to the above space-group names.
They are only intended as comments.
;
_shelx_estimated_absorpt_t_min 0.246
_shelx_estimated_absorpt_t_max 0.509

loop_
_space_group_symop_operation_xyz
'x, y, z'
'-x, -y, -z'

loop_
_atom_site_label
_atom_site_type_symbol
_atom_site_fract_x
_atom_site_fract_y
_atom_site_fract_z
_atom_site_U_iso_or_equiv
_atom_site_adp_type
_atom_site_occupancy
_atom_site_site_symmetry_order
_atom_site_calc_flag
_atom_site_refinement_flags_posn
_atom_site_refinement_flags_adp
_atom_site_refinement_flags_occupancy
_atom_site_disorder_assembly
_atom_site_disorder_group
Au1A Au 0.5592(4) 0.7777(3) 0.8549(3) 0.1117(19) Uani 0.532(12) 1 d D U P A 1
Au1B Au 0.5666(5) 0.7812(4) 0.84101(18) 0.0779(14) Uani 0.468(12) 1 d D U P A 2
Au2 Au 0.6767(5) 0.7549(4) 0.9498(2) 0.0615(16) Uani 0.468(12) 1 d D U P A 2
Au2D Au 0.6546(4) 0.7376(4) 0.9563(3) 0.0756(16) Uani 0.532(12) 1 d D U P A 1
Au3 Au 0.67521(8) 0.75242(6) 0.73249(5) 0.0669(3) Uani 1 1 d D . . . .
Au4 Au 0.55498(6) 0.62925(5) 0.84020(4) 0.0464(2) Uani 1 1 d . . . . .
Au5 Au 0.72450(6) 0.70546(5) 0.83196(4) 0.0470(2) Uani 1 1 d . . . . .
Au6 Au 0.61264(6) 0.60077(5) 0.73818(4) 0.0417(2) Uani 1 1 d . . . . .
Au7 Au 0.80948(6) 0.65082(5) 0.72488(3) 0.04040(19) Uani 1 1 d . . . . .
Au8 Au 0.73102(6) 0.59808(4) 0.88415(3) 0.03524(18) Uani 1 1 d D . . . .
Au9 Au 0.92821(6) 0.67920(5) 0.86688(4) 0.0463(2) Uani 1 1 d . . . . .
Au10 Au 0.42374(5) 0.44383(5) 0.82597(3) 0.03616(18) Uani 1 1 d . . . . .
Au11 Au 0.59635(5) 0.49998(4) 0.79615(3) 0.03280(17) Uani 1 1 d . . . . .
Au12 Au 0.76978(5) 0.54993(4) 0.77630(3) 0.03166(16) Uani 1 1 d . . . . .
Au13 Au 0.93360(5) 0.58458(5) 0.74036(3) 0.03618(18) Uani 1 1 d . . . . .
Au14 Au 0.77810(5) 0.50248(4) 0.66076(3) 0.03314(17) Uani 1 1 d . . . . .
Au15 Au 0.58272(5) 0.42990(4) 0.67612(3) 0.03131(16) Uani 1 1 d . . . . .
Au16 Au 0.71809(7) 0.44903(4) 0.83786(3) 0.0474(2) Uani 1 1 d . . . . .
Au17 Au 0.89972(7) 0.49090(5) 0.81130(3) 0.0456(2) Uani 1 1 d . . . . .
Au18 Au 0.53929(5) 0.34393(4) 0.74260(3) 0.03058(16) Uani 1 1 d . . . . .
Au19 Au 0.71035(5) 0.38572(4) 0.72098(3) 0.02907(15) Uani 1 1 d . . . . .
Au20 Au 0.88141(5) 0.42565(4) 0.69673(3) 0.03163(16) Uani 1 1 d . . . . .
Au21 Au 1.06413(5) 0.46367(5) 0.68713(3) 0.0406(2) Uani 1 1 d . . . . .
Au22 Au 0.83793(5) 0.33771(4) 0.75799(3) 0.03230(17) Uani 1 1 d D . . . .
Au23 Au 0.57266(5) 0.28241(4) 0.63564(3) 0.03175(16) Uani 1 1 d . . . . .
Au24 Au 0.65457(5) 0.26855(4) 0.78164(3) 0.03208(17) Uani 1 1 d . . . . .
Au25 Au 0.75416(5) 0.32089(4) 0.60281(3) 0.03127(16) Uani 1 1 d . . . . .
Au26 Au 0.89384(5) 0.28323(5) 0.63863(3) 0.03759(18) Uani 1 1 d . . . . .
Au27 Au 0.72576(5) 0.22070(4) 0.65589(3) 0.03221(17) Uani 1 1 d . . . . .
Au28 Au 0.63204(5) 0.16793(5) 0.52877(3) 0.03741(18) Uani 1 1 d . . . . .
Au2A Au 0.86449(17) 0.17018(15) 0.70473(10) 0.0247(5) Uani 0.490(5) 1 d D U P B 3
Au2B Au 0.9035(3) 0.1866(2) 0.69834(12) 0.0586(10) Uani 0.510(5) 1 d D U P B 4
Au3A Au 0.8201(4) 0.1279(4) 0.5624(2) 0.0899(18) Uani 0.490(5) 1 d D U P B 3
Au3B Au 0.80250(19) 0.11836(19) 0.56265(14) 0.0211(6) Uani 0.510(5) 1 d D U P B 4
S1A S 0.5549(10) 0.8016(6) 0.9492(6) 0.204(8) Uani 0.532(12) 1 d D U P A 1
C1A C 0.6273(8) 0.9027(7) 0.9687(5) 0.204(8) Uani 0.532(12) 1 d D U P A 1
C2A C 0.7120(9) 0.9057(13) 0.9417(10) 0.203(10) Uani 0.532(12) 1 d D U P A 1
H2AA H 0.7465 0.8801 0.9557 0.304 Uiso 0.532(12) 1 calc R U P A 1
H2AB H 0.6943 0.8799 0.9009 0.304 Uiso 0.532(12) 1 calc R U P A 1
H2AC H 0.7504 0.9589 0.9510 0.304 Uiso 0.532(12) 1 calc R U P A 1
C3A C 0.6527(18) 0.9390(11) 1.0317(5) 0.205(9) Uani 0.532(12) 1 d D U P A 1
H3AA H 0.6879 0.9131 1.0446 0.308 Uiso 0.532(12) 1 calc R U P A 1
H3AB H 0.6899 0.9929 1.0427 0.308 Uiso 0.532(12) 1 calc R U P A 1
H3AC H 0.5968 0.9347 1.0487 0.308 Uiso 0.532(12) 1 calc R U P A 1
C4A C 0.5731(13) 0.9417(7) 0.9478(10) 0.204(9) Uani 0.532(12) 1 d D U P A 1
H4AA H 0.5182 0.9393 0.9657 0.306 Uiso 0.532(12) 1 calc R U P A 1
H4AB H 0.6110 0.9950 0.9571 0.306 Uiso 0.532(12) 1 calc R U P A 1
H4AC H 0.5548 0.9160 0.9070 0.306 Uiso 0.532(12) 1 calc R U P A 1
S1B S 0.5685(12) 0.8090(7) 0.9367(4) 0.202(8) Uani 0.468(12) 1 d D U P A 2
C1B C 0.6097(9) 0.9041(7) 0.9943(5) 0.204(8) Uani 0.468(12) 1 d D U P A 2
C2B C 0.5564(13) 0.9508(7) 0.9838(11) 0.205(9) Uani 0.468(12) 1 d D U P A 2
H2BA H 0.5671 0.9570 0.9481 0.307 Uiso 0.468(12) 1 calc R U P A 2
H2BB H 0.4908 0.9248 0.9819 0.307 Uiso 0.468(12) 1 calc R U P A 2
H2BC H 0.5765 1.0009 1.0144 0.307 Uiso 0.468(12) 1 calc R U P A 2
C3B C 0.7103(8) 0.9413(13) 0.9949(13) 0.204(9) Uani 0.468(12) 1 d D U P A 2
H3BA H 0.7193 0.9476 0.9591 0.307 Uiso 0.468(12) 1 calc R U P A 2
H3BB H 0.7335 0.9912 1.0257 0.307 Uiso 0.468(12) 1 calc R U P A 2
H3BC H 0.7437 0.9092 1.0002 0.307 Uiso 0.468(12) 1 calc R U P A 2
C4B C 0.594(2) 0.8938(13) 1.0490(4) 0.207(9) Uani 0.468(12) 1 d D U P A 2
H4BA H 0.5285 0.8696 1.0480 0.310 Uiso 0.468(12) 1 calc R U P A 2
H4BB H 0.6272 0.8615 1.0545 0.310 Uiso 0.468(12) 1 calc R U P A 2
H4BC H 0.6170 0.9436 1.0800 0.310 Uiso 0.468(12) 1 calc R U P A 2
S2 S 0.5288(15) 0.7450(7) 0.7449(5) 0.078(3) Uani 0.468(12) 1 d D U P A 2
C5 C 0.5074(9) 0.8231(6) 0.7297(5) 0.079(3) Uani 0.468(12) 1 d D U P A 2
C6 C 0.5896(11) 0.8946(7) 0.7571(10) 0.080(5) Uani 0.468(12) 1 d D U P A 2
H6A H 0.6438 0.8867 0.7414 0.120 Uiso 0.468(12) 1 calc R U P A 2
H6B H 0.5787 0.9367 0.7501 0.120 Uiso 0.468(12) 1 calc R U P A 2
H6C H 0.5998 0.9067 0.7976 0.120 Uiso 0.468(12) 1 calc R U P A 2
C7 C 0.4231(10) 0.8339(13) 0.7532(10) 0.080(4) Uani 0.468(12) 1 d D U P A 2
H7A H 0.3703 0.7870 0.7350 0.120 Uiso 0.468(12) 1 calc R U P A 2
H7B H 0.4327 0.8458 0.7937 0.120 Uiso 0.468(12) 1 calc R U P A 2
H7C H 0.4116 0.8758 0.7462 0.120 Uiso 0.468(12) 1 calc R U P A 2
C8 C 0.493(2) 0.8013(12) 0.6670(5) 0.081(5) Uani 0.468(12) 1 d D U P A 2
H8A H 0.4391 0.7548 0.6498 0.121 Uiso 0.468(12) 1 calc R U P A 2
H8B H 0.4826 0.8427 0.6583 0.121 Uiso 0.468(12) 1 calc R U P A 2
H8C H 0.5470 0.7924 0.6521 0.121 Uiso 0.468(12) 1 calc R U P A 2
S2A S 0.5339(14) 0.7536(6) 0.7593(6) 0.079(3) Uani 0.532(12) 1 d D U P A 1
C5A C 0.5130(8) 0.8383(6) 0.7553(5) 0.079(3) Uani 0.532(12) 1 d D U P A 1
C6A C 0.5958(10) 0.9077(6) 0.7869(9) 0.079(5) Uani 0.532(12) 1 d D U P A 1
H6AA H 0.6048 0.9136 0.8264 0.118 Uiso 0.532(12) 1 calc R U P A 1
H6AB H 0.6501 0.9016 0.7705 0.118 Uiso 0.532(12) 1 calc R U P A 1
H6AC H 0.5863 0.9529 0.7845 0.118 Uiso 0.532(12) 1 calc R U P A 1
C7A C 0.4293(10) 0.8448(12) 0.7813(9) 0.079(5) Uani 0.532(12) 1 d D U P A 1
H7AA H 0.4402 0.8515 0.8209 0.119 Uiso 0.532(12) 1 calc R U P A 1
H7AB H 0.4166 0.8888 0.7788 0.119 Uiso 0.532(12) 1 calc R U P A 1
H7AC H 0.3767 0.7984 0.7613 0.119 Uiso 0.532(12) 1 calc R U P A 1
C8A C 0.4978(19) 0.8280(11) 0.6944(5) 0.081(4) Uani 0.532(12) 1 d D U P A 1
H8AA H 0.4439 0.7827 0.6744 0.122 Uiso 0.532(12) 1 calc R U P A 1
H8AB H 0.4880 0.8729 0.6916 0.122 Uiso 0.532(12) 1 calc R U P A 1
H8AC H 0.5518 0.8217 0.6776 0.122 Uiso 0.532(12) 1 calc R U P A 1
S3 S 0.7571(3) 0.6872(3) 0.9762(2) 0.0472(13) Uani 1 1 d D U . . .
C9 C 0.6951(5) 0.6433(4) 1.0230(3) 0.055(3) Uani 1 1 d D U . . .
C10 C 0.7459(9) 0.5969(7) 1.0367(5) 0.059(4) Uani 1 1 d D U . . .
H10A H 0.8079 0.6303 1.0563 0.089 Uiso 1 1 calc R U . . .
H10B H 0.7132 0.5724 1.0608 0.089 Uiso 1 1 calc R U . . .
H10C H 0.7496 0.5578 1.0019 0.089 Uiso 1 1 calc R U . . .
C11 C 0.5995(5) 0.5931(7) 0.9927(5) 0.065(5) Uani 1 1 d D U . . .
H11A H 0.5673 0.6241 0.9841 0.097 Uiso 1 1 calc R U . . .
H11B H 0.6027 0.5541 0.9577 0.097 Uiso 1 1 calc R U . . .
H11C H 0.5662 0.5686 1.0167 0.097 Uiso 1 1 calc R U . . .
C12 C 0.6920(10) 0.7059(7) 1.0756(4) 0.069(5) Uani 1 1 d D U . . .
H12A H 0.7546 0.7380 1.0948 0.104 Uiso 1 1 calc R U . . .
H12B H 0.6611 0.7369 1.0659 0.104 Uiso 1 1 calc R U . . .
H12C H 0.6582 0.6835 1.1005 0.104 Uiso 1 1 calc R U . . .
S4 S 0.8188(5) 0.7620(3) 0.7098(2) 0.0619(16) Uani 1 1 d D U . . .
C13 C 0.8137(6) 0.7411(4) 0.6335(3) 0.070(3) Uani 1 1 d D U . . .
C14 C 0.8958(8) 0.7201(9) 0.6152(4) 0.081(5) Uani 1 1 d D U . . .
H14A H 0.8941 0.6744 0.6221 0.122 Uiso 1 1 calc R U . . .
H14B H 0.8949 0.7100 0.5751 0.122 Uiso 1 1 calc R U . . .
H14C H 0.9521 0.7622 0.6366 0.122 Uiso 1 1 calc R U . . .
C15 C 0.8150(13) 0.8113(6) 0.6233(4) 0.083(5) Uani 1 1 d D U . . .
H15A H 0.8721 0.8532 0.6434 0.124 Uiso 1 1 calc R U . . .
H15B H 0.8110 0.8008 0.5829 0.124 Uiso 1 1 calc R U . . .
H15C H 0.7626 0.8256 0.6368 0.124 Uiso 1 1 calc R U . . .
C16 C 0.7264(8) 0.6759(7) 0.6030(4) 0.080(5) Uani 1 1 d D U . . .
H16A H 0.7266 0.6307 0.6100 0.121 Uiso 1 1 calc R U . . .
H16B H 0.6737 0.6897 0.6165 0.121 Uiso 1 1 calc R U . . .
H16C H 0.7221 0.6649 0.5626 0.121 Uiso 1 1 calc R U . . .
S5 S 0.4281(3) 0.5666(3) 0.8748(2) 0.0482(13) Uani 1 1 d D U . . .
C17 C 0.3198(4) 0.5705(4) 0.8457(3) 0.053(3) Uani 1 1 d D U . . .
C18 C 0.2406(4) 0.5131(7) 0.8564(6) 0.062(4) Uani 1 1 d D U . . .
H18A H 0.2432 0.5261 0.8970 0.093 Uiso 1 1 calc R U . . .
H18B H 0.1828 0.5137 0.8405 0.093 Uiso 1 1 calc R U . . .
H18C H 0.2445 0.4622 0.8388 0.093 Uiso 1 1 calc R U . . .
C19 C 0.3174(8) 0.5517(9) 0.7835(3) 0.055(4) Uani 1 1 d D U . . .
H19A H 0.3188 0.5000 0.7654 0.083 Uiso 1 1 calc R U . . .
H19B H 0.2610 0.5546 0.7676 0.083 Uiso 1 1 calc R U . . .
H19C H 0.3707 0.5881 0.7771 0.083 Uiso 1 1 calc R U . . .
C20 C 0.3177(8) 0.6496(5) 0.8745(6) 0.069(5) Uani 1 1 d D U . . .
H20A H 0.3193 0.6610 0.9148 0.104 Uiso 1 1 calc R U . . .
H20B H 0.3710 0.6865 0.8685 0.104 Uiso 1 1 calc R U . . .
H20C H 0.2613 0.6529 0.8589 0.104 Uiso 1 1 calc R U . . .
S6A S 0.8804(7) 0.7709(4) 0.8477(4) 0.047(2) Uani 0.525(10) 1 d D U P A 5
C21A C 0.9363(7) 0.8655(5) 0.9046(4) 0.052(3) Uani 0.525(10) 1 d D U P A 5
C22A C 0.8865(12) 0.9175(6) 0.9000(9) 0.055(4) Uani 0.525(10) 1 d D U P A 5
H22A H 0.8907 0.9230 0.8637 0.083 Uiso 0.525(10) 1 calc R U P A 5
H22B H 0.8219 0.8959 0.9031 0.083 Uiso 0.525(10) 1 calc R U P A 5
H22C H 0.9145 0.9676 0.9303 0.083 Uiso 0.525(10) 1 calc R U P A 5
C23A C 0.9308(18) 0.8563(10) 0.9602(4) 0.057(4) Uani 0.525(10) 1 d D U P A 5
H23A H 0.8664 0.8365 0.9642 0.085 Uiso 0.525(10) 1 calc R U P A 5
H23B H 0.9612 0.8206 0.9618 0.085 Uiso 0.525(10) 1 calc R U P A 5
H23C H 0.9613 0.9058 0.9907 0.085 Uiso 0.525(10) 1 calc R U P A 5
C24A C 1.0349(7) 0.8960(9) 0.8975(9) 0.057(4) Uani 0.525(10) 1 d D U P A 5
H24A H 1.0373 0.9017 0.8611 0.085 Uiso 0.525(10) 1 calc R U P A 5
H24B H 1.0658 0.9456 0.9277 0.085 Uiso 0.525(10) 1 calc R U P A 5
H24C H 1.0657 0.8605 0.8989 0.085 Uiso 0.525(10) 1 calc R U P A 5
S6B S 0.8710(7) 0.7769(5) 0.8873(5) 0.050(2) Uani 0.475(10) 1 d D U P A 6
C21B C 0.9549(7) 0.8564(5) 0.8744(4) 0.052(3) Uani 0.475(10) 1 d D U P A 6
C22B C 0.9033(12) 0.8987(8) 0.8556(8) 0.055(4) Uani 0.475(10) 1 d D U P A 6
H22D H 0.8613 0.8643 0.8205 0.082 Uiso 0.475(10) 1 calc R U P A 6
H22E H 0.8682 0.9177 0.8846 0.082 Uiso 0.475(10) 1 calc R U P A 6
H22F H 0.9469 0.9417 0.8494 0.082 Uiso 0.475(10) 1 calc R U P A 6
C23B C 1.0199(10) 0.9082(9) 0.9283(6) 0.057(4) Uani 0.475(10) 1 d D U P A 6
H23D H 1.0529 0.8799 0.9400 0.086 Uiso 0.475(10) 1 calc R U P A 6
H23E H 1.0639 0.9512 0.9224 0.086 Uiso 0.475(10) 1 calc R U P A 6
H23F H 0.9852 0.9273 0.9576 0.086 Uiso 0.475(10) 1 calc R U P A 6
C24B C 1.0062(10) 0.8237(10) 0.8295(7) 0.053(5) Uani 0.475(10) 1 d D U P A 6
H24D H 1.0393 0.7964 0.8423 0.080 Uiso 0.475(10) 1 calc R U P A 6
H24E H 0.9627 0.7884 0.7952 0.080 Uiso 0.475(10) 1 calc R U P A 6
H24F H 1.0500 0.8650 0.8216 0.080 Uiso 0.475(10) 1 calc R U P A 6
S7 S 1.0086(4) 0.6034(3) 0.87674(19) 0.0425(12) Uani 1 1 d D U . . .
C25 C 1.0124(5) 0.6084(4) 0.9501(2) 0.047(3) Uani 1 1 d D U . . .
C26 C 0.9255(7) 0.5510(7) 0.9538(4) 0.048(4) Uani 1 1 d D U . . .
H26A H 0.9215 0.4998 0.9291 0.071 Uiso 1 1 calc R U . . .
H26B H 0.9258 0.5538 0.9926 0.071 Uiso 1 1 calc R U . . .
H26C H 0.8725 0.5622 0.9422 0.071 Uiso 1 1 calc R U . . .
C27 C 1.0946(7) 0.5904(8) 0.9654(4) 0.053(4) Uani 1 1 d D U . . .
H27A H 1.1506 0.6282 0.9628 0.079 Uiso 1 1 calc R U . . .
H27B H 1.0968 0.5918 1.0039 0.079 Uiso 1 1 calc R U . . .
H27C H 1.0900 0.5396 0.9396 0.079 Uiso 1 1 calc R U . . .
C28 C 1.0200(11) 0.6877(5) 0.9878(3) 0.059(4) Uani 1 1 d D U . . .
H28A H 1.0768 0.7244 0.9849 0.088 Uiso 1 1 calc R U . . .
H28B H 0.9674 0.6994 0.9763 0.088 Uiso 1 1 calc R U . . .
H28C H 1.0207 0.6910 1.0267 0.088 Uiso 1 1 calc R U . . .
S8 S 0.4111(3) 0.3177(3) 0.7864(2) 0.0404(11) Uani 1 1 d D U . . .
C29 C 0.3116(5) 0.2630(4) 0.7291(3) 0.055(3) Uani 1 1 d D U . . .
C30 C 0.3076(10) 0.3105(7) 0.6952(4) 0.063(4) Uani 1 1 d D U . . .
H30A H 0.3638 0.3212 0.6788 0.095 Uiso 1 1 calc R U . . .
H30B H 0.2544 0.2827 0.6651 0.095 Uiso 1 1 calc R U . . .
H30C H 0.3019 0.3585 0.7197 0.095 Uiso 1 1 calc R U . . .
C31 C 0.3245(9) 0.1903(5) 0.6928(4) 0.062(5) Uani 1 1 d D U . . .
H31A H 0.3270 0.1600 0.7154 0.093 Uiso 1 1 calc R U . . .
H31B H 0.2730 0.1611 0.6618 0.093 Uiso 1 1 calc R U . . .
H31C H 0.3818 0.2024 0.6777 0.093 Uiso 1 1 calc R U . . .
C32 C 0.2259(4) 0.2457(9) 0.7548(5) 0.078(5) Uani 1 1 d D U . . .
H32A H 0.2295 0.2148 0.7766 0.117 Uiso 1 1 calc R U . . .
H32B H 0.2199 0.2935 0.7795 0.117 Uiso 1 1 calc R U . . .
H32C H 0.1724 0.2177 0.7249 0.117 Uiso 1 1 calc R U . . .
S9 S 0.5723(4) 0.5214(3) 0.6417(2) 0.0527(14) Uani 1 1 d D U . . .
C33 C 0.4544(4) 0.5101(4) 0.6148(3) 0.064(3) Uani 1 1 d D U . . .
C34 C 0.4194(7) 0.4402(6) 0.5615(4) 0.068(5) Uani 1 1 d D U . . .
H34A H 0.4587 0.4467 0.5334 0.102 Uiso 1 1 calc R U . . .
H34B H 0.4201 0.3956 0.5693 0.102 Uiso 1 1 calc R U . . .
H34C H 0.3565 0.4328 0.5472 0.102 Uiso 1 1 calc R U . . .
C35 C 0.3950(5) 0.5013(10) 0.6587(5) 0.079(5) Uani 1 1 d D U . . .
H35A H 0.4186 0.5472 0.6930 0.118 Uiso 1 1 calc R U . . .
H35B H 0.3320 0.4942 0.6447 0.118 Uiso 1 1 calc R U . . .
H35C H 0.3957 0.4570 0.6668 0.118 Uiso 1 1 calc R U . . .
C36 C 0.4577(8) 0.5799(6) 0.6034(7) 0.082(5) Uani 1 1 d D U . . .
H36A H 0.4966 0.5848 0.5748 0.123 Uiso 1 1 calc R U . . .
H36B H 0.3956 0.5752 0.5899 0.123 Uiso 1 1 calc R U . . .
H36C H 0.4831 0.6251 0.6381 0.123 Uiso 1 1 calc R U . . .
S10 S 0.7196(3) 0.3534(3) 0.87189(18) 0.0335(10) Uani 1 1 d D U . . .
C37A C 0.6403(6) 0.3289(5) 0.9199(3) 0.041(3) Uani 0.509(19) 1 d D U P C 7
C38A C 0.5437(5) 0.3092(13) 0.8926(7) 0.045(4) Uani 0.509(19) 1 d D U P C 7
H38A H 0.5375 0.3534 0.8865 0.067 Uiso 0.509(19) 1 calc R U P C 7
H38B H 0.5300 0.2664 0.8566 0.067 Uiso 0.509(19) 1 calc R U P C 7
H38C H 0.5008 0.2951 0.9172 0.067 Uiso 0.509(19) 1 calc R U P C 7
C39A C 0.6644(12) 0.3969(8) 0.9743(4) 0.043(4) Uani 0.509(19) 1 d D U P C 7
H39A H 0.6567 0.4400 0.9671 0.065 Uiso 0.509(19) 1 calc R U P C 7
H39B H 0.6238 0.3845 1.0005 0.065 Uiso 0.509(19) 1 calc R U P C 7
H39C H 0.7282 0.4104 0.9907 0.065 Uiso 0.509(19) 1 calc R U P C 7
C40A C 0.6516(13) 0.2618(7) 0.9298(6) 0.045(3) Uani 0.509(19) 1 d D U P C 7
H40A H 0.7147 0.2755 0.9475 0.067 Uiso 0.509(19) 1 calc R U P C 7
H40B H 0.6091 0.2475 0.9545 0.067 Uiso 0.509(19) 1 calc R U P C 7
H40C H 0.6383 0.2188 0.8939 0.067 Uiso 0.509(19) 1 calc R U P C 7
C37B C 0.6297(6) 0.3466(5) 0.9171(4) 0.041(3) Uani 0.491(19) 1 d D U P C 8
C38B C 0.6750(11) 0.3689(13) 0.9762(3) 0.044(4) Uani 0.491(19) 1 d D U P C 8
H38D H 0.7067 0.3337 0.9770 0.065 Uiso 0.491(19) 1 calc R U P C 8
H38E H 0.7195 0.4208 0.9893 0.065 Uiso 0.491(19) 1 calc R U P C 8
H38F H 0.6284 0.3667 1.0008 0.065 Uiso 0.491(19) 1 calc R U P C 8
C39B C 0.5639(9) 0.2657(6) 0.8952(8) 0.045(4) Uani 0.491(19) 1 d D U P C 8
H39D H 0.5969 0.2317 0.8969 0.067 Uiso 0.491(19) 1 calc R U P C 8
H39E H 0.5151 0.2615 0.9182 0.067 Uiso 0.491(19) 1 calc R U P C 8
H39F H 0.5370 0.2514 0.8562 0.067 Uiso 0.491(19) 1 calc R U P C 8
C40B C 0.5805(8) 0.4000(8) 0.9148(8) 0.044(4) Uani 0.491(19) 1 d D U P C 8
H40D H 0.5514 0.3848 0.8761 0.066 Uiso 0.491(19) 1 calc R U P C 8
H40E H 0.5335 0.3979 0.9392 0.066 Uiso 0.491(19) 1 calc R U P C 8
H40F H 0.6246 0.4520 0.9277 0.066 Uiso 0.491(19) 1 calc R U P C 8
S11 S 1.0866(3) 0.5897(3) 0.7385(2) 0.0453(12) Uani 1 1 d D U . . .
C41 C 1.1342(5) 0.6449(4) 0.6948(3) 0.051(3) Uani 1 1 d D U . . .
C42 C 1.2265(6) 0.6384(8) 0.6842(6) 0.053(4) Uani 1 1 d D U . . .
H42A H 1.2192 0.5849 0.6637 0.080 Uiso 1 1 calc R U . . .
H42B H 1.2532 0.6683 0.6618 0.080 Uiso 1 1 calc R U . . .
H42C H 1.2671 0.6579 0.7201 0.080 Uiso 1 1 calc R U . . .
C43 C 1.0693(8) 0.6122(8) 0.6403(4) 0.059(4) Uani 1 1 d D U . . .
H43A H 1.0638 0.5590 0.6204 0.089 Uiso 1 1 calc R U . . .
H43B H 1.0089 0.6148 0.6480 0.089 Uiso 1 1 calc R U . . .
H43C H 1.0929 0.6416 0.6170 0.089 Uiso 1 1 calc R U . . .
C44 C 1.1437(11) 0.7267(4) 0.7263(6) 0.064(4) Uani 1 1 d D U . . .
H44A H 1.1861 0.7472 0.7616 0.097 Uiso 1 1 calc R U . . .
H44B H 1.1676 0.7565 0.7034 0.097 Uiso 1 1 calc R U . . .
H44C H 1.0836 0.7298 0.7343 0.097 Uiso 1 1 calc R U . . .
S12 S 0.7154(3) 0.4071(3) 0.57129(17) 0.0357(10) Uani 1 1 d D U . . .
C45 C 0.7959(7) 0.4215(6) 0.5215(4) 0.038(2) Uani 0.28(2) 1 d D U P D 9
C46 C 0.7811(15) 0.3455(8) 0.4757(6) 0.038(4) Uani 0.28(2) 1 d D U P D 9
H46A H 0.7181 0.3244 0.4555 0.057 Uiso 0.28(2) 1 calc R U P D 9
H46B H 0.8242 0.3520 0.4494 0.057 Uiso 0.28(2) 1 calc R U P D 9
H46C H 0.7913 0.3106 0.4922 0.057 Uiso 0.28(2) 1 calc R U P D 9
C47 C 0.8924(5) 0.4550(15) 0.5531(8) 0.040(4) Uani 0.28(2) 1 d D U P D 9
H47A H 0.9010 0.5044 0.5828 0.059 Uiso 0.28(2) 1 calc R U P D 9
H47B H 0.9031 0.4205 0.5699 0.059 Uiso 0.28(2) 1 calc R U P D 9
H47C H 0.9359 0.4620 0.5271 0.059 Uiso 0.28(2) 1 calc R U P D 9
C48 C 0.7766(16) 0.4751(9) 0.4974(6) 0.039(3) Uani 0.28(2) 1 d D U P D 9
H48A H 0.7136 0.4526 0.4771 0.059 Uiso 0.28(2) 1 calc R U P D 9
H48B H 0.7839 0.5235 0.5279 0.059 Uiso 0.28(2) 1 calc R U P D 9
H48C H 0.8196 0.4842 0.4716 0.059 Uiso 0.28(2) 1 calc R U P D 9
C45B C 0.7844(8) 0.4194(6) 0.5159(4) 0.038(2) Uani 0.273(19) 1 d D U P D 10
C46B C 0.8744(8) 0.4102(14) 0.5286(8) 0.039(3) Uani 0.273(19) 1 d D U P D 10
H46D H 0.8630 0.3589 0.5283 0.059 Uiso 0.273(19) 1 calc R U P D 10
H46E H 0.9123 0.4176 0.5000 0.059 Uiso 0.273(19) 1 calc R U P D 10
H46F H 0.9065 0.4480 0.5656 0.059 Uiso 0.273(19) 1 calc R U P D 10
C47B C 0.8002(17) 0.4979(8) 0.5161(7) 0.039(3) Uani 0.273(19) 1 d D U P D 10
H47D H 0.8344 0.5361 0.5526 0.059 Uiso 0.273(19) 1 calc R U P D 10
H47E H 0.8356 0.5049 0.4864 0.059 Uiso 0.273(19) 1 calc R U P D 10
H47F H 0.7411 0.5038 0.5094 0.059 Uiso 0.273(19) 1 calc R U P D 10
C48B C 0.7321(13) 0.3597(10) 0.4601(3) 0.039(4) Uani 0.273(19) 1 d D U P D 10
H48D H 0.7223 0.3090 0.4606 0.059 Uiso 0.273(19) 1 calc R U P D 10
H48E H 0.6726 0.3651 0.4532 0.059 Uiso 0.273(19) 1 calc R U P D 10
H48F H 0.7671 0.3662 0.4302 0.059 Uiso 0.273(19) 1 calc R U P D 10
C45A C 0.7748(7) 0.4257(6) 0.5139(3) 0.038(2) Uani 0.44(2) 1 d D U P D 11
C46A C 0.7573(15) 0.3507(8) 0.4662(4) 0.039(4) Uani 0.44(2) 1 d D U P D 11
H46G H 0.7822 0.3187 0.4791 0.059 Uiso 0.44(2) 1 calc R U P D 11
H46H H 0.6911 0.3250 0.4534 0.059 Uiso 0.44(2) 1 calc R U P D 11
H46I H 0.7872 0.3597 0.4352 0.059 Uiso 0.44(2) 1 calc R U P D 11
C47A C 0.8759(6) 0.4648(12) 0.5360(7) 0.039(3) Uani 0.44(2) 1 d D U P D 11
H47G H 0.8994 0.4314 0.5481 0.058 Uiso 0.44(2) 1 calc R U P D 11
H47H H 0.9081 0.4760 0.5063 0.058 Uiso 0.44(2) 1 calc R U P D 11
H47I H 0.8859 0.5123 0.5680 0.058 Uiso 0.44(2) 1 calc R U P D 11
C48A C 0.7371(13) 0.4760(8) 0.4951(5) 0.039(3) Uani 0.44(2) 1 d D U P D 11
H48G H 0.6713 0.4499 0.4809 0.059 Uiso 0.44(2) 1 calc R U P D 11
H48H H 0.7466 0.5237 0.5270 0.059 Uiso 0.44(2) 1 calc R U P D 11
H48I H 0.7688 0.4873 0.4653 0.059 Uiso 0.44(2) 1 calc R U P D 11
S13 S 0.5958(3) 0.1712(2) 0.6953(2) 0.0364(11) Uani 1 1 d D U . . .
C49 C 0.5828(6) 0.0825(4) 0.7073(4) 0.046(3) Uani 1 1 d D U . . .
C50 C 0.5776(15) 0.0207(4) 0.6519(5) 0.053(4) Uani 1 1 d D U . . .
H50A H 0.5231 0.0111 0.6263 0.079 Uiso 1 1 calc R U . . .
H50B H 0.6326 0.0367 0.6356 0.079 Uiso 1 1 calc R U . . .
H50C H 0.5736 -0.0261 0.6579 0.079 Uiso 1 1 calc R U . . .
C51 C 0.4968(9) 0.0621(7) 0.7323(7) 0.054(4) Uani 1 1 d D U . . .
H51A H 0.4438 0.0542 0.7062 0.080 Uiso 1 1 calc R U . . .
H51B H 0.4890 0.0152 0.7389 0.080 Uiso 1 1 calc R U . . .
H51C H 0.5017 0.1035 0.7679 0.080 Uiso 1 1 calc R U . . .
C52 C 0.6672(10) 0.0954(7) 0.7453(8) 0.060(4) Uani 1 1 d D U . . .
H52A H 0.6722 0.1354 0.7818 0.089 Uiso 1 1 calc R U . . .
H52B H 0.6626 0.0481 0.7506 0.089 Uiso 1 1 calc R U . . .
H52C H 0.7216 0.1109 0.7283 0.089 Uiso 1 1 calc R U . . .
S14 S 1.0541(3) 0.3379(3) 0.6429(2) 0.0435(12) Uani 1 1 d D U . . .
C53 C 1.0805(6) 0.3254(5) 0.5712(3) 0.050(3) Uani 1 1 d D U . . .
C54 C 1.0195(13) 0.3530(12) 0.5434(5) 0.052(4) Uani 0.650(19) 1 d D U P E 12
H54A H 1.0318 0.4072 0.5649 0.079 Uiso 0.650(19) 1 calc R U P E 12
H54B H 1.0318 0.3458 0.5051 0.079 Uiso 0.650(19) 1 calc R U P E 12
H54C H 0.9552 0.3240 0.5421 0.079 Uiso 0.650(19) 1 calc R U P E 12
C55 C 1.063(2) 0.2421(6) 0.5390(5) 0.055(4) Uani 0.650(19) 1 d D U P E 12
H55A H 1.1033 0.2251 0.5576 0.082 Uiso 0.650(19) 1 calc R U P E 12
H55B H 0.9989 0.2127 0.5376 0.082 Uiso 0.650(19) 1 calc R U P E 12
H55C H 1.0756 0.2344 0.5006 0.082 Uiso 0.650(19) 1 calc R U P E 12
C56 C 1.1785(9) 0.3745(15) 0.5759(5) 0.055(4) Uani 0.650(19) 1 d D U P E 12
H56A H 1.2196 0.3575 0.5940 0.082 Uiso 0.650(19) 1 calc R U P E 12
H56B H 1.1927 0.3703 0.5384 0.082 Uiso 0.650(19) 1 calc R U P E 12
H56C H 1.1869 0.4276 0.5986 0.082 Uiso 0.650(19) 1 calc R U P E 12
C54A C 1.1524(13) 0.2882(14) 0.564(3) 0.053(4) Uani 0.350(19) 1 d D U P E 13
H54D H 1.2059 0.3206 0.5935 0.080 Uiso 0.350(19) 1 calc R U P E 13
H54E H 1.1272 0.2385 0.5674 0.080 Uiso 0.350(19) 1 calc R U P E 13
H54F H 1.1708 0.2814 0.5272 0.080 Uiso 0.350(19) 1 calc R U P E 13
C55A C 1.117(4) 0.3990(10) 0.5619(14) 0.053(4) Uani 0.350(19) 1 d D U P E 13
H55D H 1.1664 0.4358 0.5929 0.079 Uiso 0.350(19) 1 calc R U P E 13
H55E H 1.1415 0.3896 0.5264 0.079 Uiso 0.350(19) 1 calc R U P E 13
H55F H 1.0678 0.4193 0.5604 0.079 Uiso 0.350(19) 1 calc R U P E 13
C56A C 1.005(2) 0.269(3) 0.5236(12) 0.053(5) Uani 0.350(19) 1 d D U P E 13
H56D H 0.9811 0.2208 0.5296 0.080 Uiso 0.350(19) 1 calc R U P E 13
H56E H 0.9556 0.2890 0.5220 0.080 Uiso 0.350(19) 1 calc R U P E 13
H56F H 1.0293 0.2594 0.4881 0.080 Uiso 0.350(19) 1 calc R U P E 13
S15 S 0.4953(3) 0.1695(3) 0.55987(19) 0.0403(11) Uani 1 1 d D U . . .
C57 C 0.4260(6) 0.1894(5) 0.5107(3) 0.045(3) Uani 1 1 d D U . . .
C58 C 0.4865(10) 0.2557(7) 0.4985(6) 0.049(4) Uani 1 1 d D U . . .
H58A H 0.5091 0.3008 0.5334 0.074 Uiso 1 1 calc R U . . .
H58B H 0.5386 0.2435 0.4826 0.074 Uiso 1 1 calc R U . . .
H58C H 0.4513 0.2658 0.4716 0.074 Uiso 1 1 calc R U . . .
C59 C 0.3914(13) 0.1201(8) 0.4571(4) 0.056(4) Uani 1 1 d D U . . .
H59A H 0.3519 0.0769 0.4650 0.083 Uiso 1 1 calc R U . . .
H59B H 0.3561 0.1303 0.4302 0.083 Uiso 1 1 calc R U . . .
H59C H 0.4435 0.1079 0.4412 0.083 Uiso 1 1 calc R U . . .
C60 C 0.3488(8) 0.2095(11) 0.5384(6) 0.054(4) Uani 1 1 d D U . . .
H60A H 0.3096 0.1662 0.5463 0.081 Uiso 1 1 calc R U . . .
H60B H 0.3742 0.2538 0.5737 0.081 Uiso 1 1 calc R U . . .
H60C H 0.3124 0.2215 0.5133 0.081 Uiso 1 1 calc R U . . .
S16 S 0.7663(3) 0.1625(3) 0.49545(17) 0.0401(11) Uani 1 1 d D U . . .
C61 C 0.7390(6) 0.0829(4) 0.4263(3) 0.044(3) Uani 1 1 d D U . . .
C62 C 0.6956(13) 0.1039(8) 0.3838(3) 0.048(4) Uani 1 1 d D U . . .
H62A H 0.7390 0.1496 0.3810 0.072 Uiso 1 1 calc R U . . .
H62B H 0.6795 0.0618 0.3472 0.072 Uiso 1 1 calc R U . . .
H62C H 0.6401 0.1139 0.3957 0.072 Uiso 1 1 calc R U . . .
C63 C 0.6733(12) 0.0126(4) 0.4313(5) 0.052(4) Uani 1 1 d D U . . .
H63A H 0.6165 0.0215 0.4415 0.078 Uiso 1 1 calc R U . . .
H63B H 0.6593 -0.0303 0.3952 0.078 Uiso 1 1 calc R U . . .
H63C H 0.7011 0.0009 0.4603 0.078 Uiso 1 1 calc R U . . .
C64 C 0.8267(8) 0.0702(10) 0.4106(6) 0.056(4) Uani 1 1 d D U . . .
H64A H 0.8689 0.1163 0.4075 0.084 Uiso 1 1 calc R U . . .
H64B H 0.8550 0.0587 0.4396 0.084 Uiso 1 1 calc R U . . .
H64C H 0.8132 0.0275 0.3745 0.084 Uiso 1 1 calc R U . . .
S17A S 0.8847(5) 0.2583(4) 0.7929(3) 0.0347(7) Uani 0.490(5) 1 d D U P B 3
C65A C 1.0083(6) 0.3089(6) 0.8218(5) 0.0363(7) Uani 0.490(5) 1 d D U P B 3
C66A C 1.0188(12) 0.3819(10) 0.8699(9) 0.0362(11) Uani 0.490(5) 1 d D U P B 3
H66A H 0.9886 0.3702 0.9001 0.054 Uiso 0.490(5) 1 calc R U P B 3
H66B H 1.0841 0.4110 0.8841 0.054 Uiso 0.490(5) 1 calc R U P B 3
H66C H 0.9906 0.4121 0.8569 0.054 Uiso 0.490(5) 1 calc R U P B 3
C67A C 1.0565(9) 0.3323(15) 0.7779(7) 0.0365(11) Uani 0.490(5) 1 d D U P B 3
H67A H 1.0519 0.2868 0.7453 0.055 Uiso 0.490(5) 1 calc R U P B 3
H67B H 1.0277 0.3633 0.7663 0.055 Uiso 0.490(5) 1 calc R U P B 3
H67C H 1.1212 0.3622 0.7935 0.055 Uiso 0.490(5) 1 calc R U P B 3
C68A C 1.0441(9) 0.2577(10) 0.8407(11) 0.0363(9) Uani 0.490(5) 1 d D U P B 3
H68A H 1.0098 0.2447 0.8691 0.054 Uiso 0.490(5) 1 calc R U P B 3
H68B H 1.0367 0.2109 0.8084 0.054 Uiso 0.490(5) 1 calc R U P B 3
H68C H 1.1093 0.2840 0.8567 0.054 Uiso 0.490(5) 1 calc R U P B 3
S17B S 0.9727(6) 0.3052(5) 0.7690(3) 0.0376(7) Uani 0.510(5) 1 d D U P B 4
C65B C 0.9818(8) 0.2898(6) 0.8357(4) 0.0363(7) Uani 0.510(5) 1 d D U P B 4
C66B C 0.999(3) 0.3644(10) 0.8837(3) 0.0367(11) Uani 0.510(5) 1 d D U P B 4
H66D H 0.9498 0.3840 0.8797 0.055 Uiso 0.510(5) 1 calc R U P B 4
H66E H 1.0007 0.3566 0.9193 0.055 Uiso 0.510(5) 1 calc R U P B 4
H66F H 1.0579 0.4011 0.8835 0.055 Uiso 0.510(5) 1 calc R U P B 4
C67B C 1.0510(12) 0.2509(11) 0.8348(8) 0.0368(10) Uani 0.510(5) 1 d D U P B 4
H67D H 1.0325 0.2033 0.8018 0.055 Uiso 0.510(5) 1 calc R U P B 4
H67E H 1.1113 0.2843 0.8332 0.055 Uiso 0.510(5) 1 calc R U P B 4
H67F H 1.0541 0.2398 0.8689 0.055 Uiso 0.510(5) 1 calc R U P B 4
C68B C 0.8923(12) 0.2331(13) 0.8369(8) 0.0365(12) Uani 0.510(5) 1 d D U P B 4
H68D H 0.8808 0.1844 0.8057 0.055 Uiso 0.510(5) 1 calc R U P B 4
H68E H 0.8953 0.2256 0.8725 0.055 Uiso 0.510(5) 1 calc R U P B 4
H68F H 0.8424 0.2523 0.8334 0.055 Uiso 0.510(5) 1 calc R U P B 4
S18A S 0.9417(6) 0.1362(4) 0.6232(3) 0.0447(8) Uani 0.490(5) 1 d D U P B 3
C69A C 0.9410(5) 0.0389(4) 0.6112(3) 0.0435(7) Uani 0.490(5) 1 d D U P B 3
C70A C 0.917(3) -0.0074(8) 0.5490(4) 0.0438(11) Uani 0.490(5) 1 d D U P B 3
H70A H 0.8758 0.0100 0.5317 0.066 Uiso 0.490(5) 1 calc R U P B 3
H70B H 0.9735 -0.0010 0.5323 0.066 Uiso 0.490(5) 1 calc R U P B 3
H70C H 0.8872 -0.0612 0.5427 0.066 Uiso 0.490(5) 1 calc R U P B 3
C71A C 0.8492(10) -0.0067(7) 0.6197(13) 0.0435(10) Uani 0.490(5) 1 d D U P B 3
H71A H 0.8440 0.0119 0.6597 0.065 Uiso 0.490(5) 1 calc R U P B 3
H71B H 0.8003 -0.0013 0.5981 0.065 Uiso 0.490(5) 1 calc R U P B 3
H71C H 0.8434 -0.0605 0.6068 0.065 Uiso 0.490(5) 1 calc R U P B 3
C72A C 0.9987(17) 0.0423(7) 0.6609(7) 0.0438(10) Uani 0.490(5) 1 d D U P B 3
H72A H 0.9947 0.0824 0.6949 0.066 Uiso 0.490(5) 1 calc R U P B 3
H72B H 0.9764 -0.0068 0.6653 0.066 Uiso 0.490(5) 1 calc R U P B 3
H72C H 1.0627 0.0534 0.6549 0.066 Uiso 0.490(5) 1 calc R U P B 3
S18B S 0.8384(5) 0.0670(4) 0.6240(3) 0.0420(8) Uani 0.510(5) 1 d D U P B 4
C69B C 0.9410(5) 0.0389(4) 0.6112(3) 0.0435(7) Uani 0.510(5) 1 d D U P B 4
C70B C 1.0136(9) 0.1015(9) 0.6010(12) 0.0435(11) Uani 0.510(5) 1 d D U P B 4
H70D H 0.9891 0.1108 0.5696 0.065 Uiso 0.510(5) 1 calc R U P B 4
H70E H 1.0318 0.1481 0.6349 0.065 Uiso 0.510(5) 1 calc R U P B 4
H70F H 1.0671 0.0862 0.5921 0.065 Uiso 0.510(5) 1 calc R U P B 4
C71B C 0.9144(10) -0.0340(10) 0.5603(8) 0.0432(10) Uani 0.510(5) 1 d D U P B 4
H71D H 0.8967 -0.0249 0.5271 0.065 Uiso 0.510(5) 1 calc R U P B 4
H71E H 0.9666 -0.0520 0.5549 0.065 Uiso 0.510(5) 1 calc R U P B 4
H71F H 0.8626 -0.0727 0.5658 0.065 Uiso 0.510(5) 1 calc R U P B 4
C72B C 0.9661(12) 0.0165(12) 0.6582(6) 0.0433(9) Uani 0.510(5) 1 d D U P B 4
H72D H 0.9847 0.0610 0.6936 0.065 Uiso 0.510(5) 1 calc R U P B 4
H72E H 0.9130 -0.0234 0.6613 0.065 Uiso 0.510(5) 1 calc R U P B 4
H72F H 1.0170 -0.0027 0.6504 0.065 Uiso 0.510(5) 1 calc R U P B 4

loop_
_atom_site_aniso_label
_atom_site_aniso_U_11
_atom_site_aniso_U_22
_atom_site_aniso_U_33
_atom_site_aniso_U_23
_atom_site_aniso_U_13
_atom_site_aniso_U_12
Au1A 0.089(2) 0.055(2) 0.204(5) 0.056(3) -0.006(3) 0.0374(18)
Au1B 0.154(4) 0.069(2) 0.054(2) 0.0321(14) 0.0314(17) 0.085(2)
Au2 0.121(4) 0.050(3) 0.0327(14) 0.0145(16) 0.023(2) 0.055(3)
Au2D 0.073(2) 0.041(2) 0.092(3) -0.0037(17) 0.000(2) 0.0255(19)
Au3 0.0696(7) 0.0511(6) 0.0959(8) 0.0473(6) 0.0012(6) 0.0211(5)
Au4 0.0450(5) 0.0416(5) 0.0564(5) 0.0181(4) 0.0021(4) 0.0211(4)
Au5 0.0525(5) 0.0312(4) 0.0563(5) 0.0203(4) -0.0062(4) 0.0106(4)
Au6 0.0467(5) 0.0363(4) 0.0460(5) 0.0216(4) -0.0051(4) 0.0139(4)
Au7 0.0464(5) 0.0371(4) 0.0413(4) 0.0225(4) 0.0059(4) 0.0105(4)
Au8 0.0506(5) 0.0310(4) 0.0233(4) 0.0069(3) 0.0033(3) 0.0171(4)
Au9 0.0485(5) 0.0302(4) 0.0512(5) 0.0124(4) -0.0067(4) 0.0066(4)
Au10 0.0292(4) 0.0434(5) 0.0353(4) 0.0106(3) 0.0070(3) 0.0163(4)
Au11 0.0314(4) 0.0356(4) 0.0331(4) 0.0160(3) 0.0011(3) 0.0108(3)
Au12 0.0378(4) 0.0317(4) 0.0240(4) 0.0128(3) 0.0057(3) 0.0074(3)
Au13 0.0325(4) 0.0418(4) 0.0341(4) 0.0190(4) 0.0039(3) 0.0075(4)
Au14 0.0352(4) 0.0416(4) 0.0257(4) 0.0164(3) 0.0031(3) 0.0133(4)
Au15 0.0329(4) 0.0359(4) 0.0324(4) 0.0172(3) 0.0078(3) 0.0162(3)
Au16 0.0713(6) 0.0283(4) 0.0349(4) 0.0076(3) -0.0184(4) 0.0149(4)
Au17 0.0781(6) 0.0312(4) 0.0249(4) 0.0102(3) 0.0017(4) 0.0164(4)
Au18 0.0307(4) 0.0339(4) 0.0342(4) 0.0158(3) 0.0129(3) 0.0163(3)
Au19 0.0288(4) 0.0316(4) 0.0300(4) 0.0135(3) 0.0080(3) 0.0123(3)
Au20 0.0249(4) 0.0422(4) 0.0268(4) 0.0133(3) 0.0030(3) 0.0100(3)
Au21 0.0262(4) 0.0604(5) 0.0400(4) 0.0259(4) 0.0078(3) 0.0130(4)
Au22 0.0364(4) 0.0324(4) 0.0277(4) 0.0112(3) -0.0014(3) 0.0120(3)
Au23 0.0298(4) 0.0359(4) 0.0302(4) 0.0114(3) 0.0073(3) 0.0130(3)
Au24 0.0418(4) 0.0288(4) 0.0283(4) 0.0119(3) 0.0083(3) 0.0141(3)
Au25 0.0287(4) 0.0419(4) 0.0226(3) 0.0108(3) 0.0037(3) 0.0130(3)
Au26 0.0326(4) 0.0518(5) 0.0299(4) 0.0120(4) 0.0050(3) 0.0204(4)
Au27 0.0348(4) 0.0345(4) 0.0258(4) 0.0077(3) 0.0024(3) 0.0144(3)
Au28 0.0372(4) 0.0416(5) 0.0304(4) 0.0068(3) 0.0035(3) 0.0174(4)
Au2A 0.0200(11) 0.0270(10) 0.0252(9) 0.0102(7) 0.0046(8) 0.0051(9)
Au2B 0.081(2) 0.0592(19) 0.0398(13) 0.0042(11) -0.0088(15) 0.0473(19)
Au3A 0.113(4) 0.104(4) 0.048(2) -0.007(2) -0.017(2) 0.075(3)
Au3B 0.0139(8) 0.0218(10) 0.0242(11) 0.0093(8) 0.0035(7) 0.0010(7)
S1A 0.255(15) 0.150(10) 0.184(14) -0.041(10) -0.037(12) 0.166(11)
C1A 0.256(16) 0.150(10) 0.184(14) -0.041(10) -0.037(12) 0.166(11)
C2A 0.255(17) 0.151(13) 0.183(16) -0.040(12) -0.038(13) 0.168(12)
C3A 0.258(16) 0.151(12) 0.184(15) -0.041(11) -0.037(13) 0.163(12)
C4A 0.256(16) 0.149(11) 0.184(15) -0.042(11) -0.036(13) 0.168(12)
S1B 0.255(15) 0.149(10) 0.183(14) -0.041(10) -0.037(12) 0.168(11)
C1B 0.256(16) 0.150(10) 0.184(14) -0.041(10) -0.037(12) 0.166(11)
C2B 0.257(16) 0.150(11) 0.185(15) -0.042(11) -0.036(13) 0.167(12)
C3B 0.256(16) 0.151(12) 0.184(15) -0.040(11) -0.037(13) 0.165(12)
C4B 0.258(17) 0.152(13) 0.184(15) -0.041(11) -0.037(14) 0.161(13)
S2 0.072(5) 0.059(5) 0.123(9) 0.056(6) 0.002(6) 0.026(4)
C5 0.073(5) 0.059(5) 0.125(9) 0.057(6) 0.001(6) 0.026(5)
C6 0.074(7) 0.059(7) 0.125(10) 0.057(8) 0.001(8) 0.026(6)
C7 0.073(7) 0.060(7) 0.126(10) 0.055(8) 0.001(8) 0.026(6)
C8 0.076(9) 0.061(9) 0.124(10) 0.055(8) 0.000(8) 0.028(8)
S2A 0.072(5) 0.058(5) 0.126(9) 0.057(6) 0.002(6) 0.026(4)
C5A 0.073(5) 0.059(5) 0.125(9) 0.057(6) 0.001(6) 0.026(5)
C6A 0.075(7) 0.059(7) 0.124(11) 0.058(8) 0.002(8) 0.026(7)
C7A 0.072(7) 0.059(7) 0.126(10) 0.056(8) 0.000(8) 0.027(6)
C8A 0.075(7) 0.061(7) 0.126(10) 0.056(7) 0.000(7) 0.027(6)
S3 0.046(3) 0.041(3) 0.038(3) -0.001(2) 0.006(2) 0.010(2)
C9 0.051(5) 0.054(5) 0.039(5) 0.003(4) 0.006(4) 0.007(4)
C10 0.057(8) 0.061(8) 0.042(8) 0.012(6) 0.006(7) 0.006(7)
C11 0.052(8) 0.067(9) 0.045(8) 0.009(7) 0.001(7) -0.004(7)
C12 0.063(9) 0.071(9) 0.041(7) -0.005(7) 0.014(7) 0.009(8)
S4 0.080(4) 0.051(3) 0.061(4) 0.038(3) -0.001(3) 0.012(3)
C13 0.087(6) 0.062(5) 0.063(5) 0.042(5) -0.003(5) 0.011(5)
C14 0.092(9) 0.078(9) 0.068(9) 0.038(8) 0.009(8) 0.010(8)
C15 0.105(10) 0.070(8) 0.075(9) 0.053(7) -0.009(9) 0.007(8)
C16 0.094(9) 0.073(9) 0.071(8) 0.045(8) -0.009(8) 0.006(8)
S5 0.042(3) 0.054(3) 0.049(3) 0.011(3) 0.007(2) 0.026(3)
C17 0.044(4) 0.057(5) 0.059(5) 0.010(4) 0.008(4) 0.031(4)
C18 0.045(7) 0.065(8) 0.066(9) 0.007(8) 0.011(7) 0.024(7)
C19 0.047(8) 0.066(9) 0.059(7) 0.019(7) 0.003(6) 0.033(7)
C20 0.054(8) 0.059(7) 0.081(9) 0.000(8) 0.007(8) 0.032(7)
S6A 0.052(4) 0.034(4) 0.053(5) 0.024(4) -0.003(4) 0.005(3)
C21A 0.053(5) 0.038(4) 0.057(5) 0.020(5) -0.001(5) 0.003(4)
C22A 0.055(7) 0.038(6) 0.062(8) 0.018(7) 0.001(7) 0.004(6)
C23A 0.056(7) 0.042(7) 0.057(7) 0.017(6) -0.003(7) 0.000(6)
C24A 0.055(6) 0.042(7) 0.059(7) 0.017(7) 0.000(6) 0.002(6)
S6B 0.051(4) 0.036(4) 0.055(5) 0.020(4) 0.001(4) 0.003(4)
C21B 0.053(5) 0.037(4) 0.056(5) 0.020(5) -0.001(5) 0.004(4)
C22B 0.056(7) 0.038(7) 0.061(8) 0.019(6) -0.002(7) 0.003(6)
C23B 0.057(7) 0.043(6) 0.057(7) 0.018(6) -0.001(6) 0.000(6)
C24B 0.053(8) 0.040(8) 0.058(8) 0.021(7) 0.000(7) 0.002(7)
S7 0.053(3) 0.043(3) 0.033(2) 0.014(2) 0.010(2) 0.018(2)
C25 0.058(5) 0.046(5) 0.035(4) 0.015(4) 0.004(4) 0.018(4)
C26 0.056(7) 0.053(8) 0.033(7) 0.017(6) 0.001(7) 0.019(7)
C27 0.054(7) 0.054(8) 0.046(8) 0.021(7) 0.000(7) 0.012(7)
C28 0.079(9) 0.050(7) 0.034(7) 0.008(6) -0.007(8) 0.016(7)
S8 0.036(3) 0.042(3) 0.047(3) 0.016(2) 0.021(2) 0.016(2)
C29 0.041(4) 0.050(5) 0.060(5) 0.005(4) 0.016(4) 0.013(4)
C30 0.051(8) 0.055(8) 0.066(8) 0.001(7) -0.002(7) 0.022(7)
C31 0.051(8) 0.046(8) 0.068(9) 0.001(7) 0.019(7) 0.009(7)
C32 0.044(7) 0.070(9) 0.078(9) -0.007(8) 0.024(7) 0.003(8)
S9 0.055(3) 0.053(3) 0.057(3) 0.027(3) 0.001(3) 0.023(3)
C33 0.061(5) 0.066(5) 0.067(5) 0.022(5) -0.010(4) 0.028(5)
C34 0.069(9) 0.070(8) 0.063(8) 0.024(7) -0.008(7) 0.025(8)
C35 0.055(8) 0.088(10) 0.073(9) 0.007(8) -0.003(7) 0.025(8)
C36 0.079(9) 0.072(8) 0.088(10) 0.022(7) -0.027(8) 0.032(8)
S10 0.037(2) 0.036(3) 0.031(2) 0.014(2) 0.0087(19) 0.015(2)
C37A 0.043(4) 0.043(4) 0.034(4) 0.013(4) 0.010(4) 0.011(4)
C38A 0.044(6) 0.047(6) 0.035(6) 0.012(6) 0.012(5) 0.009(6)
C39A 0.045(7) 0.046(7) 0.033(6) 0.011(6) 0.012(6) 0.011(6)
C40A 0.047(6) 0.044(6) 0.037(6) 0.015(5) 0.009(6) 0.007(6)
C37B 0.043(4) 0.043(4) 0.034(4) 0.013(4) 0.010(4) 0.011(4)
C38B 0.046(6) 0.045(7) 0.033(5) 0.013(6) 0.010(5) 0.009(6)
C39B 0.044(6) 0.046(6) 0.036(6) 0.014(6) 0.010(6) 0.007(6)
C40B 0.044(6) 0.046(6) 0.037(7) 0.011(6) 0.011(6) 0.012(6)
S11 0.032(3) 0.067(4) 0.037(3) 0.027(3) 0.008(2) 0.008(3)
C41 0.041(4) 0.066(5) 0.044(5) 0.027(4) 0.007(4) 0.009(4)
C42 0.044(7) 0.066(9) 0.049(8) 0.030(7) 0.014(6) 0.009(7)
C43 0.052(8) 0.078(9) 0.046(7) 0.033(7) 0.003(7) 0.009(8)
C44 0.057(9) 0.065(7) 0.061(9) 0.023(7) 0.009(8) 0.010(7)
S12 0.032(2) 0.047(3) 0.029(2) 0.018(2) 0.0016(19) 0.013(2)
C45 0.035(4) 0.050(4) 0.030(4) 0.019(3) 0.002(3) 0.012(4)
C46 0.035(6) 0.051(5) 0.030(5) 0.019(5) 0.003(5) 0.012(5)
C47 0.036(5) 0.051(6) 0.031(6) 0.019(5) 0.001(5) 0.011(5)
C48 0.036(6) 0.051(5) 0.031(5) 0.019(4) 0.001(5) 0.011(5)
C45B 0.035(4) 0.050(4) 0.030(4) 0.019(3) 0.002(3) 0.012(4)
C46B 0.035(5) 0.051(6) 0.031(5) 0.019(5) 0.002(5) 0.011(5)
C47B 0.036(5) 0.051(5) 0.031(5) 0.019(5) 0.002(5) 0.011(5)
C48B 0.035(6) 0.051(6) 0.031(5) 0.018(5) 0.002(5) 0.011(6)
C45A 0.035(4) 0.050(4) 0.030(4) 0.019(3) 0.002(3) 0.012(4)
C46A 0.035(6) 0.051(6) 0.032(5) 0.018(5) 0.003(5) 0.013(5)
C47A 0.036(5) 0.050(5) 0.030(5) 0.020(5) 0.001(4) 0.011(5)
C48A 0.036(6) 0.051(6) 0.032(5) 0.020(5) 0.001(5) 0.014(5)
S13 0.044(3) 0.030(2) 0.033(2) 0.008(2) 0.007(2) 0.014(2)
C49 0.054(5) 0.033(4) 0.044(5) 0.010(4) 0.000(4) 0.011(4)
C50 0.055(8) 0.033(7) 0.053(7) -0.001(7) 0.000(7) 0.013(7)
C51 0.066(8) 0.035(8) 0.049(8) 0.013(6) 0.009(7) 0.006(7)
C52 0.070(8) 0.037(8) 0.064(8) 0.021(7) -0.014(7) 0.008(7)
S14 0.031(2) 0.062(3) 0.051(3) 0.033(3) 0.011(2) 0.020(2)
C53 0.039(5) 0.067(5) 0.053(4) 0.031(4) 0.015(4) 0.018(4)
C54 0.046(7) 0.068(8) 0.053(7) 0.035(6) 0.012(6) 0.019(6)
C55 0.042(7) 0.069(7) 0.057(7) 0.027(6) 0.015(7) 0.020(6)
C56 0.043(7) 0.070(8) 0.057(7) 0.032(7) 0.017(6) 0.018(6)
C54A 0.042(7) 0.068(8) 0.056(7) 0.030(7) 0.017(6) 0.019(6)
C55A 0.044(8) 0.068(7) 0.055(7) 0.033(6) 0.017(7) 0.017(7)
C56A 0.044(7) 0.068(8) 0.053(6) 0.031(7) 0.013(7) 0.018(7)
S15 0.038(3) 0.043(3) 0.036(3) 0.008(2) 0.005(2) 0.017(2)
C57 0.041(4) 0.050(5) 0.038(4) 0.009(4) 0.001(4) 0.016(4)
C58 0.046(8) 0.056(8) 0.038(8) 0.011(6) 0.000(7) 0.014(7)
C59 0.046(8) 0.056(8) 0.046(7) 0.000(7) -0.007(7) 0.017(7)
C60 0.044(7) 0.059(9) 0.050(8) 0.010(7) 0.003(6) 0.019(6)
S16 0.042(3) 0.048(3) 0.028(2) 0.007(2) 0.005(2) 0.022(2)
C61 0.050(5) 0.051(5) 0.029(4) 0.008(4) 0.004(4) 0.023(4)
C62 0.058(8) 0.053(8) 0.029(6) 0.009(6) 0.006(7) 0.024(7)
C63 0.062(8) 0.054(7) 0.032(8) 0.010(6) 0.001(7) 0.019(7)
C64 0.057(7) 0.063(9) 0.038(8) 0.000(7) 0.005(6) 0.027(7)
S17A 0.0388(11) 0.0370(11) 0.0339(11) 0.0145(10) 0.0038(11) 0.0195(10)
C65A 0.0397(10) 0.0381(9) 0.0349(10) 0.0136(9) 0.0039(9) 0.0188(9)
C66A 0.0397(16) 0.0380(14) 0.0348(15) 0.0137(14) 0.0038(15) 0.0188(14)
C67A 0.0396(17) 0.0384(17) 0.0348(15) 0.0136(14) 0.0039(15) 0.0185(16)
C68A 0.0394(15) 0.0382(14) 0.0351(15) 0.0134(14) 0.0036(15) 0.0192(14)
S17B 0.0405(11) 0.0391(11) 0.0354(11) 0.0131(10) 0.0040(11) 0.0180(10)
C65B 0.0397(10) 0.0381(9) 0.0349(10) 0.0136(9) 0.0039(9) 0.0188(9)
C66B 0.0399(16) 0.0382(15) 0.0352(14) 0.0133(15) 0.0038(15) 0.0187(14)
C67B 0.0397(14) 0.0384(15) 0.0353(15) 0.0130(14) 0.0041(15) 0.0188(13)
C68B 0.0397(15) 0.0381(17) 0.0352(17) 0.0133(15) 0.0037(17) 0.0188(15)
S18A 0.0507(11) 0.0362(11) 0.0403(11) 0.0073(11) 0.0047(11) 0.0139(11)
C69A 0.0498(10) 0.0354(10) 0.0394(10) 0.0077(9) 0.0049(10) 0.0145(9)
C70A 0.0500(16) 0.0357(15) 0.0396(14) 0.0076(15) 0.0049(14) 0.0144(15)
C71A 0.0498(13) 0.0355(13) 0.0394(13) 0.0076(13) 0.0048(13) 0.0145(13)
C72A 0.0498(15) 0.0358(15) 0.0396(15) 0.0074(14) 0.0048(14) 0.0143(15)
S18B 0.0490(11) 0.0343(11) 0.0383(11) 0.0083(11) 0.0049(11) 0.0149(11)
C69B 0.0498(10) 0.0354(10) 0.0394(10) 0.0077(9) 0.0049(10) 0.0145(9)
C70B 0.0497(15) 0.0355(14) 0.0395(15) 0.0076(14) 0.0052(15) 0.0146(14)
C71B 0.0497(14) 0.0352(14) 0.0393(14) 0.0078(14) 0.0050(14) 0.0149(13)
C72B 0.0495(14) 0.0354(14) 0.0395(14) 0.0077(13) 0.0046(14) 0.0149(13)

loop_
_atom_type_symbol
_atom_type_description
_atom_type_scat_dispersion_real
_atom_type_scat_dispersion_imag
_atom_type_scat_source
C C 0.0040 0.0020 'Calculated using XDISP in WinGX (Farrugia, 1999)'
H H 0.0000 0.0000 'Calculated using XDISP in WinGX (Farrugia, 1999)'
S S 0.1431 0.1480 'Calculated using XDISP in WinGX (Farrugia, 1999)'
Au Au -3.0766 10.1233 'Calculated using XDISP in WinGX (Farrugia, 1999)'

loop_
_geom_angle_atom_site_label_1
_geom_angle_atom_site_label_2
_geom_angle_atom_site_label_3
_geom_angle
S1A Au1A S2A 168.7(7)
S1A Au1A Au4 88.4(3)
S2A Au1A Au4 95.1(3)
S1A Au1A Au5 102.3(4)
S2A Au1A Au5 88.3(5)
Au4 Au1A Au5 50.77(9)
S2 Au1B S1B 167.0(8)
S2 Au1B Au4 97.2(4)
S1B Au1B Au4 82.3(3)
S2 Au1B Au5 94.9(5)
S1B Au1B Au5 94.8(4)
Au4 Au1B Au5 50.50(9)
S2 Au1B Au3 43.8(6)
S1B Au1B Au3 148.9(5)
Au4 Au1B Au3 89.41(13)
Au5 Au1B Au3 57.93(10)
S1B Au2 S3 164.9(6)
S1B Au2 Au5 99.8(4)
S3 Au2 Au5 91.3(2)
S1B Au2 Au4 79.4(3)
S3 Au2 Au4 100.1(2)
Au5 Au2 Au4 51.32(9)
S3 Au2D S1A 171.7(5)
S3 Au2D Au4 104.4(2)
S1A Au2D Au4 83.8(3)
S3 Au2D Au5 85.8(2)
S1A Au2D Au5 100.8(4)
Au4 Au2D Au5 49.26(11)
S3 Au2D Au8 44.27(16)
S1A Au2D Au8 144.0(4)
Au4 Au2D Au8 60.86(11)
Au5 Au2D Au8 51.83(10)
S2 Au3 S4 172.8(3)
S4 Au3 S2A 175.3(3)
S2 Au3 Au6 82.4(3)
S4 Au3 Au6 101.39(15)
S2A Au3 Au6 82.8(3)
S2 Au3 Au5 97.9(3)
S4 Au3 Au5 89.25(13)
S2A Au3 Au5 91.6(3)
Au6 Au3 Au5 51.91(3)
S2 Au3 Au1B 44.9(3)
S4 Au3 Au1B 141.66(19)
Au6 Au3 Au1B 78.61(12)
Au5 Au3 Au1B 60.23(10)
S2 Au3 Au7 139.1(3)
S4 Au3 Au7 45.24(14)
S2A Au3 Au7 138.4(3)
Au6 Au3 Au7 56.78(3)
Au5 Au3 Au7 57.26(3)
Au1B Au3 Au7 116.81(10)
S5 Au4 Au5 162.01(13)
S5 Au4 Au11 91.64(13)
Au5 Au4 Au11 87.27(4)
S5 Au4 Au6 134.92(14)
Au5 Au4 Au6 59.46(3)
Au11 Au4 Au6 63.00(3)
S5 Au4 Au1A 110.7(2)
Au5 Au4 Au1A 73.65(14)
Au11 Au4 Au1A 156.51(17)
Au6 Au4 Au1A 94.95(18)
S5 Au4 Au1B 116.34(18)
Au5 Au4 Au1B 69.89(15)
Au11 Au4 Au1B 149.50(11)
Au6 Au4 Au1B 87.53(9)
S5 Au4 Au2D 93.1(2)
Au5 Au4 Au2D 71.49(16)
Au11 Au4 Au2D 116.31(11)
Au6 Au4 Au2D 130.95(16)
Au1A Au4 Au2D 70.97(14)
S5 Au4 Au2 101.77(18)
Au5 Au4 Au2 63.33(13)
Au11 Au4 Au2 117.64(11)
Au6 Au4 Au2 122.72(13)
Au1B Au4 Au2 70.51(14)
S5 Au4 Au8 107.15(12)
Au5 Au4 Au8 58.36(3)
Au11 Au4 Au8 53.39(2)
Au6 Au4 Au8 87.58(3)
Au1A Au4 Au8 122.02(12)
Au1B Au4 Au8 122.06(15)
Au2D Au4 Au8 64.70(10)
Au2 Au4 Au8 64.51(11)
S6A Au5 Au4 164.9(2)
S6B Au5 Au4 140.6(3)
S6A Au5 Au6 130.6(2)
S6B Au5 Au6 152.6(3)
Au4 Au5 Au6 61.63(3)
S6A Au5 Au8 97.3(2)
S6B Au5 Au8 83.0(2)
Au4 Au5 Au8 70.78(3)
Au6 Au5 Au8 95.61(3)
Au4 Au5 Au2 65.35(16)
Au6 Au5 Au2 126.90(16)
Au8 Au5 Au2 69.08(10)
S6A Au5 Au7 69.0(2)
S6B Au5 Au7 91.8(3)
Au4 Au5 Au7 121.62(4)
Au6 Au5 Au7 61.69(3)
Au8 Au5 Au7 102.16(3)
Au2 Au5 Au7 167.25(12)
S6A Au5 Au3 96.4(2)
S6B Au5 Au3 116.5(2)
Au4 Au5 Au3 98.16(4)
Au6 Au5 Au3 59.69(3)
Au8 Au5 Au3 154.89(4)
Au2 Au5 Au3 127.91(10)
Au7 Au5 Au3 63.66(3)
Au4 Au5 Au1B 59.61(14)
Au6 Au5 Au1B 83.29(12)
Au8 Au5 Au1B 123.92(12)
Au2 Au5 Au1B 67.76(13)
Au7 Au5 Au1B 124.71(8)
Au3 Au5 Au1B 61.84(8)
S6A Au5 Au12 87.5(2)
S6B Au5 Au12 94.9(3)
Au4 Au5 Au12 92.13(3)
Au6 Au5 Au12 63.82(3)
Au8 Au5 Au12 52.88(2)
Au2 Au5 Au12 121.93(10)
Au7 Au5 Au12 50.41(2)
Au3 Au5 Au12 106.96(4)
Au1B Au5 Au12 144.84(14)
Au4 Au5 Au1A 55.58(12)
Au6 Au5 Au1A 86.15(12)
Au8 Au5 Au1A 117.40(15)
Au7 Au5 Au1A 131.32(15)
Au3 Au5 Au1A 68.76(15)
Au12 Au5 Au1A 144.68(12)
Au4 Au5 Au2D 59.24(12)
Au6 Au5 Au2D 120.86(12)
Au8 Au5 Au2D 64.50(11)
Au7 Au5 Au2D 166.18(10)
Au3 Au5 Au2D 130.01(10)
Au12 Au5 Au2D 116.99(11)
Au1A Au5 Au2D 61.74(15)
S9 Au6 Au5 156.13(14)
S9 Au6 Au4 144.61(15)
Au5 Au6 Au4 58.91(3)
S9 Au6 Au11 105.28(14)
Au5 Au6 Au11 84.41(3)
Au4 Au6 Au11 58.32(3)
S9 Au6 Au3 101.29(14)
Au5 Au6 Au3 68.40(3)
Au4 Au6 Au3 102.14(4)
Au11 Au6 Au3 152.57(4)
S9 Au6 Au7 90.11(14)
Au5 Au6 Au7 66.16(3)
Au4 Au6 Au7 123.32(4)
Au11 Au6 Au7 105.13(3)
Au3 Au6 Au7 67.83(3)
S9 Au6 Au15 48.35(13)
Au5 Au6 Au15 131.53(3)
Au4 Au6 Au15 112.02(3)
Au11 Au6 Au15 57.85(2)
Au3 Au6 Au15 145.81(4)
Au7 Au6 Au15 93.55(3)
S9 Au6 Au12 101.17(12)
Au5 Au6 Au12 66.88(3)
Au4 Au6 Au12 92.49(3)
Au11 Au6 Au12 53.07(2)
Au3 Au6 Au12 115.04(4)
Au7 Au6 Au12 52.09(2)
Au15 Au6 Au12 66.19(2)
S4 Au7 Au12 157.47(16)
S4 Au7 Au14 136.95(14)
Au12 Au7 Au14 62.47(3)
S4 Au7 Au13 134.91(18)
Au12 Au7 Au13 59.61(3)
Au14 Au7 Au13 60.56(3)
S4 Au7 Au6 98.83(18)
Au12 Au7 Au6 67.47(3)
Au14 Au7 Au6 86.33(3)
Au13 Au7 Au6 125.89(3)
S4 Au7 Au5 89.87(16)
Au12 Au7 Au5 67.61(3)
Au14 Au7 Au5 124.43(4)
Au13 Au7 Au5 111.76(3)
Au6 Au7 Au5 52.16(3)
S4 Au7 Au3 44.04(18)
Au12 Au7 Au3 117.65(4)
Au14 Au7 Au3 129.30(4)
Au13 Au7 Au3 168.71(4)
Au6 Au7 Au3 55.39(3)
Au5 Au7 Au3 59.08(3)
S3 Au8 Au11 142.80(13)
S3 Au8 Au16 134.57(13)
Au11 Au8 Au16 60.71(3)
S3 Au8 Au12 152.86(13)
Au11 Au8 Au12 59.13(3)
Au16 Au8 Au12 64.15(3)
S3 Au8 Au5 94.43(13)
Au11 Au8 Au5 82.35(3)
Au16 Au8 Au5 130.95(4)
Au12 Au8 Au5 69.61(3)
S3 Au8 Au9 91.09(13)
Au11 Au8 Au9 121.90(3)
Au16 Au8 Au9 100.99(4)
Au12 Au8 Au9 63.35(3)
Au5 Au8 Au9 70.84(3)
S3 Au8 Au4 96.14(13)
Au11 Au8 Au4 53.53(3)
Au16 Au8 Au4 113.18(3)
Au12 Au8 Au4 90.45(3)
Au5 Au8 Au4 50.86(3)
Au9 Au8 Au4 121.58(3)
S3 Au8 Au2D 42.32(16)
Au11 Au8 Au2D 106.48(11)
Au16 Au8 Au2D 152.89(15)
Au12 Au8 Au2D 132.73(14)
Au5 Au8 Au2D 63.67(14)
Au9 Au8 Au2D 105.85(14)
Au4 Au8 Au2D 54.44(11)
S6B Au9 S7 161.1(3)
S7 Au9 S6A 165.0(3)
S6B Au9 Au12 100.2(3)
S7 Au9 Au12 96.38(13)
S6A Au9 Au12 90.0(2)
S6B Au9 Au8 79.7(2)
S7 Au9 Au8 103.68(14)
S6A Au9 Au8 91.0(3)
Au12 Au9 Au8 52.68(2)
S6B Au9 Au13 119.7(3)
S7 Au9 Au13 78.07(11)
S6A Au9 Au13 95.7(2)
Au12 Au9 Au13 51.19(2)
Au8 Au9 Au13 103.47(3)
S8 Au10 S5 172.73(19)
S8 Au10 Au11 95.09(12)
S5 Au10 Au11 90.56(14)
S8 Au10 Au18 43.72(12)
S5 Au10 Au18 142.44(14)
Au11 Au10 Au18 52.02(2)
Au12 Au11 Au8 61.23(3)
Au12 Au11 Au4 103.88(4)
Au8 Au11 Au4 73.08(3)
Au12 Au11 Au16 64.61(3)
Au8 Au11 Au16 59.90(3)
Au4 Au11 Au16 131.44(4)
Au12 Au11 Au18 104.48(3)
Au8 Au11 Au18 131.36(3)
Au4 Au11 Au18 149.62(4)
Au16 Au11 Au18 71.88(3)
Au12 Au11 Au10 173.71(4)
Au8 Au11 Au10 114.68(3)
Au4 Au11 Au10 78.57(3)
Au16 Au11 Au10 109.38(4)
Au18 Au11 Au10 74.39(3)
Au12 Au11 Au6 69.47(3)
Au8 Au11 Au6 96.31(3)
Au4 Au11 Au6 58.68(3)
Au16 Au11 Au6 134.04(4)
Au18 Au11 Au6 123.31(3)
Au10 Au11 Au6 116.44(3)
Au12 Au11 Au15 75.41(3)
Au8 Au11 Au15 136.61(4)
Au4 Au11 Au15 119.23(3)
Au16 Au11 Au15 103.77(3)
Au18 Au11 Au15 58.98(3)
Au10 Au11 Au15 108.64(3)
Au6 Au11 Au15 65.33(3)
Au11 Au12 Au7 117.87(4)
Au11 Au12 Au13 171.36(4)
Au7 Au12 Au13 60.92(3)
Au11 Au12 Au8 59.64(3)
Au7 Au12 Au8 117.97(4)
Au13 Au12 Au8 128.93(4)
Au11 Au12 Au14 111.83(3)
Au7 Au12 Au14 58.97(3)
Au13 Au12 Au14 59.81(3)
Au8 Au12 Au14 169.49(4)
Au11 Au12 Au17 117.48(3)
Au7 Au12 Au17 124.65(4)
Au13 Au12 Au17 64.35(3)
Au8 Au12 Au17 90.17(3)
Au14 Au12 Au17 99.68(3)
Au11 Au12 Au19 75.49(3)
Au7 Au12 Au19 125.89(3)
Au13 Au12 Au19 98.18(3)
Au8 Au12 Au19 113.51(3)
Au14 Au12 Au19 67.35(3)
Au17 Au12 Au19 69.00(3)
Au11 Au12 Au16 58.53(3)
Au7 Au12 Au16 174.93(4)
Au13 Au12 Au16 123.24(4)
Au8 Au12 Au16 57.44(3)
Au14 Au12 Au16 125.07(3)
Au17 Au12 Au16 59.10(3)
Au19 Au12 Au16 57.81(3)
Au11 Au12 Au9 123.01(3)
Au7 Au12 Au9 81.69(3)
Au13 Au12 Au9 65.63(3)
Au8 Au12 Au9 63.97(3)
Au14 Au12 Au9 123.06(3)
Au17 Au12 Au9 68.98(3)
Au19 Au12 Au9 137.88(3)
Au16 Au12 Au9 97.33(3)
Au11 Au12 Au6 57.46(3)
Au7 Au12 Au6 60.45(3)
Au13 Au12 Au6 120.30(3)
Au8 Au12 Au6 88.57(3)
Au14 Au12 Au6 81.29(3)
Au17 Au12 Au6 174.55(4)
Au19 Au12 Au6 106.71(3)
Au16 Au12 Au6 115.96(3)
Au9 Au12 Au6 115.05(3)
Au11 Au12 Au5 76.68(3)
Au7 Au12 Au5 61.98(3)
Au13 Au12 Au5 108.46(3)
Au8 Au12 Au5 57.51(3)
Au14 Au12 Au5 116.23(3)
Au17 Au12 Au5 133.52(3)
Au19 Au12 Au5 150.81(3)
Au16 Au12 Au5 113.04(3)
Au9 Au12 Au5 66.97(3)
Au6 Au12 Au5 49.30(2)
S11 Au13 Au12 153.63(12)
S11 Au13 Au7 145.05(13)
Au12 Au13 Au7 59.47(3)
S11 Au13 Au14 131.81(13)
Au12 Au13 Au14 61.94(3)
Au7 Au13 Au14 59.22(3)
S11 Au13 Au20 87.77(14)
Au12 Au13 Au20 80.86(3)
Au7 Au13 Au20 119.31(3)
Au14 Au13 Au20 62.08(3)
S11 Au13 Au17 93.09(12)
Au12 Au13 Au17 60.82(3)
Au7 Au13 Au17 119.72(4)
Au14 Au13 Au17 98.74(3)
Au20 Au13 Au17 56.43(3)
S11 Au13 Au9 104.92(13)
Au12 Au13 Au9 63.18(3)
Au7 Au13 Au9 79.92(3)
Au14 Au13 Au9 122.75(3)
Au20 Au13 Au9 122.60(3)
Au17 Au13 Au9 66.98(3)
S12 Au14 Au7 144.13(12)
S12 Au14 Au13 145.53(11)
Au7 Au14 Au13 60.22(3)
S12 Au14 Au12 146.37(11)
Au7 Au14 Au12 58.56(3)
Au13 Au14 Au12 58.24(3)
S12 Au14 Au20 96.34(11)
Au7 Au14 Au20 118.05(3)
Au13 Au14 Au20 59.76(3)
Au12 Au14 Au20 78.04(3)
S12 Au14 Au15 78.37(11)
Au7 Au14 Au15 100.50(3)
Au13 Au14 Au15 129.14(3)
Au12 Au14 Au15 71.43(3)
Au20 Au14 Au15 105.12(3)
S12 Au14 Au19 92.37(11)
Au7 Au14 Au19 115.85(3)
Au13 Au14 Au19 91.19(3)
Au12 Au14 Au19 57.65(2)
Au20 Au14 Au19 52.72(2)
Au15 Au14 Au19 53.01(2)
S12 Au14 Au25 45.66(11)
Au7 Au14 Au25 170.18(3)
Au13 Au14 Au25 111.98(3)
Au12 Au14 Au25 112.83(3)
Au20 Au14 Au25 53.01(2)
Au15 Au14 Au25 79.72(3)
Au19 Au14 Au25 56.43(2)
S9 Au15 Au23 138.58(15)
S9 Au15 Au19 141.49(14)
Au23 Au15 Au19 59.64(3)
S9 Au15 Au18 154.75(15)
Au23 Au15 Au18 59.87(3)
Au19 Au15 Au18 57.51(2)
S9 Au15 Au11 105.24(15)
Au23 Au15 Au11 115.97(3)
Au19 Au15 Au11 74.73(3)
Au18 Au15 Au11 58.24(3)
S9 Au15 Au14 76.64(14)
Au23 Au15 Au14 98.68(3)
Au19 Au15 Au14 65.89(2)
Au18 Au15 Au14 122.82(3)
Au11 Au15 Au14 100.92(3)
S9 Au15 Au6 49.33(15)
Au23 Au15 Au6 171.32(3)
Au19 Au15 Au6 112.10(3)
Au18 Au15 Au6 114.23(3)
Au11 Au15 Au6 56.82(2)
Au14 Au15 Au6 79.05(3)
S10 Au16 Au8 136.08(11)
S10 Au16 Au11 140.38(12)
Au8 Au16 Au11 59.39(3)
S10 Au16 Au19 106.49(11)
Au8 Au16 Au19 117.32(3)
Au11 Au16 Au19 76.18(3)
S10 Au16 Au17 100.60(11)
Au8 Au16 Au17 91.35(4)
Au11 Au16 Au17 116.77(4)
Au19 Au16 Au17 70.61(3)
S10 Au16 Au12 158.79(11)
Au8 Au16 Au12 58.41(3)
Au11 Au16 Au12 56.86(3)
Au19 Au16 Au12 60.79(3)
Au17 Au16 Au12 60.05(3)
S10 Au16 Au24 46.36(11)
Au8 Au16 Au24 167.02(4)
Au11 Au16 Au24 110.14(3)
Au19 Au16 Au24 63.44(3)
Au17 Au16 Au24 100.76(3)
Au12 Au16 Au24 124.23(3)
S10 Au16 Au18 95.58(12)
Au8 Au16 Au18 113.21(3)
Au11 Au16 Au18 54.11(2)
Au19 Au16 Au18 51.84(2)
Au17 Au16 Au18 122.46(4)
Au12 Au16 Au18 88.99(3)
Au24 Au16 Au18 56.06(2)
S7 Au17 Au22 150.05(13)
S7 Au17 Au20 130.97(12)
Au22 Au17 Au20 59.36(3)
S7 Au17 Au16 116.48(13)
Au22 Au17 Au16 78.05(3)
Au20 Au17 Au16 106.09(4)
S7 Au17 Au12 101.13(13)
Au22 Au17 Au12 108.76(4)
Au20 Au17 Au12 78.67(3)
Au16 Au17 Au12 60.85(3)
S7 Au17 Au13 81.27(12)
Au22 Au17 Au13 117.55(3)
Au20 Au17 Au13 58.34(3)
Au16 Au17 Au13 115.50(4)
Au12 Au17 Au13 54.83(2)
S7 Au17 Au19 156.67(13)
Au22 Au17 Au19 53.18(2)
Au20 Au17 Au19 52.17(2)
Au16 Au17 Au19 53.92(3)
Au12 Au17 Au19 55.59(2)
Au13 Au17 Au19 85.00(3)
S8 Au18 Au19 164.12(12)
S8 Au18 Au23 133.63(12)
Au19 Au18 Au23 60.52(3)
S8 Au18 Au11 96.01(12)
Au19 Au18 Au11 78.47(3)
Au23 Au18 Au11 119.33(3)
S8 Au18 Au15 129.58(13)
Au19 Au18 Au15 61.11(3)
Au23 Au18 Au15 58.84(3)
Au11 Au18 Au15 62.78(3)
S8 Au18 Au24 102.53(13)
Au19 Au18 Au24 67.36(3)
Au23 Au18 Au24 89.37(3)
Au11 Au18 Au24 115.04(3)
Au15 Au18 Au24 127.80(3)
S8 Au18 Au16 108.83(12)
Au19 Au18 Au16 55.88(3)
Au23 Au18 Au16 115.99(3)
Au11 Au18 Au16 54.01(2)
Au15 Au18 Au16 94.77(3)
Au24 Au18 Au16 61.06(2)
S8 Au18 Au10 43.09(12)
Au19 Au18 Au10 131.60(3)
Au23 Au18 Au10 146.48(3)
Au11 Au18 Au10 53.59(2)
Au15 Au18 Au10 97.23(3)
Au24 Au18 Au10 123.94(3)
Au16 Au18 Au10 86.95(3)
Au18 Au19 Au20 178.69(4)
Au18 Au19 Au23 61.01(3)
Au20 Au19 Au23 117.68(3)
Au18 Au19 Au22 120.69(3)
Au20 Au19 Au22 59.69(3)
Au23 Au19 Au22 118.52(3)
Au18 Au19 Au15 61.38(3)
Au20 Au19 Au15 118.16(3)
Au23 Au19 Au15 59.07(3)
Au22 Au19 Au15 176.16(4)
Au18 Au19 Au16 72.27(3)
Au20 Au19 Au16 109.02(4)
Au23 Au19 Au16 132.69(4)
Au22 Au19 Au16 78.62(3)
Au15 Au19 Au16 105.22(3)
Au18 Au19 Au12 101.55(3)
Au20 Au19 Au12 79.36(3)
Au23 Au19 Au12 132.99(3)
Au22 Au19 Au12 107.96(3)
Au15 Au19 Au12 74.13(3)
Au16 Au19 Au12 61.40(3)
Au18 Au19 Au25 121.37(3)
Au20 Au19 Au25 57.32(2)
Au23 Au19 Au25 60.37(2)
Au22 Au19 Au25 87.89(3)
Au15 Au19 Au25 88.27(3)
Au16 Au19 Au25 164.82(4)
Au12 Au19 Au25 117.56(3)
Au18 Au19 Au24 61.51(2)
Au20 Au19 Au24 118.74(3)
Au23 Au19 Au24 86.53(3)
Au22 Au19 Au24 59.37(2)
Au15 Au19 Au24 122.28(3)
Au16 Au19 Au24 63.97(3)
Au12 Au19 Au24 125.36(3)
Au25 Au19 Au24 114.81(3)
Au18 Au19 Au14 121.91(3)
Au20 Au19 Au14 57.84(2)
Au23 Au19 Au14 95.29(3)
Au22 Au19 Au14 117.22(3)
Au15 Au19 Au14 61.10(2)
Au16 Au19 Au14 116.33(3)
Au12 Au19 Au14 55.00(2)
Au25 Au19 Au14 63.92(2)
Au24 Au19 Au14 176.58(3)
Au18 Au19 Au27 100.04(3)
Au20 Au19 Au27 79.10(3)
Au23 Au19 Au27 62.22(2)
Au22 Au19 Au27 57.08(2)
Au15 Au19 Au27 119.93(3)
Au16 Au19 Au27 123.40(3)
Au12 Au19 Au27 158.16(3)
Au25 Au19 Au27 51.39(2)
Au24 Au19 Au27 63.71(2)
Au14 Au19 Au27 114.64(3)
Au18 Au19 Au17 127.74(3)
Au20 Au19 Au17 53.55(3)
Au23 Au19 Au17 169.02(3)
Au22 Au19 Au17 52.54(2)
Au15 Au19 Au17 129.43(3)
Au16 Au19 Au17 55.47(3)
Au12 Au19 Au17 55.42(2)
Au25 Au19 Au17 110.52(3)
Au24 Au19 Au17 92.59(3)
Au14 Au19 Au17 85.07(3)
Au27 Au19 Au17 107.65(3)
Au19 Au20 Au22 60.83(3)
Au19 Au20 Au17 74.28(3)
Au22 Au20 Au17 59.65(3)
Au19 Au20 Au21 170.98(4)
Au22 Au20 Au21 111.04(3)
Au17 Au20 Au21 98.47(3)
Au19 Au20 Au25 67.99(3)
Au22 Au20 Au25 94.59(3)
Au17 Au20 Au25 141.58(4)
Au21 Au20 Au25 118.27(3)
Au19 Au20 Au26 101.01(3)
Au22 Au20 Au26 69.73(3)
Au17 Au20 Au26 124.30(3)
Au21 Au20 Au26 78.45(3)
Au25 Au20 Au26 58.93(3)
Au19 Au20 Au13 101.06(3)
Au22 Au20 Au13 124.72(3)
Au17 Au20 Au13 65.23(3)
Au21 Au20 Au13 80.21(3)
Au25 Au20 Au13 128.58(3)
Au26 Au20 Au13 157.75(4)
Au19 Au20 Au14 69.44(3)
Au22 Au20 Au14 129.86(3)
Au17 Au20 Au14 102.10(3)
Au21 Au20 Au14 118.02(4)
Au25 Au20 Au14 71.51(3)
Au26 Au20 Au14 128.75(3)
Au13 Au20 Au14 58.16(3)
S11 Au21 S14 173.59(17)
S11 Au21 Au20 90.03(12)
S14 Au21 Au20 93.48(12)
S17A Au22 Au20 144.6(2)
S17B Au22 Au20 104.1(2)
S17A Au22 Au17 122.33(19)
S17B Au22 Au17 103.1(2)
Au20 Au22 Au17 60.98(3)
S17A Au22 Au19 153.9(2)
S17B Au22 Au19 162.9(2)
Au20 Au22 Au19 59.48(3)
Au17 Au22 Au19 74.28(3)
S17A Au22 Au27 97.26(19)
S17B Au22 Au27 105.56(18)
Au20 Au22 Au27 85.60(3)
Au17 Au22 Au27 140.30(3)
Au19 Au22 Au27 70.19(3)
S17A Au22 Au24 86.7(2)
S17B Au22 Au24 127.6(2)
Au20 Au22 Au24 126.84(3)
Au17 Au22 Au24 111.11(4)
Au19 Au22 Au24 67.73(3)
Au27 Au22 Au24 70.82(3)
S17A Au22 Au26 98.0(2)
S17B Au22 Au26 73.27(18)
Au20 Au22 Au26 56.48(3)
Au17 Au22 Au26 113.40(3)
Au19 Au22 Au26 92.01(3)
Au27 Au22 Au26 52.08(2)
Au24 Au22 Au26 122.88(3)
S17A Au22 Au2A 43.4(2)
Au20 Au22 Au2A 115.81(5)
Au17 Au22 Au2A 153.72(6)
Au19 Au22 Au2A 128.64(5)
Au27 Au22 Au2A 58.54(5)
Au24 Au22 Au2A 91.69(5)
Au26 Au22 Au2A 59.54(5)
S17B Au22 Au2B 43.51(19)
Au20 Au22 Au2B 107.48(9)
Au17 Au22 Au2B 143.89(9)
Au19 Au22 Au2B 132.33(6)
Au27 Au22 Au2B 62.89(6)
Au24 Au22 Au2B 102.81(10)
Au26 Au22 Au2B 52.56(7)
S15 Au23 Au15 139.19(12)
S15 Au23 Au19 157.75(12)
Au15 Au23 Au19 61.29(3)
S15 Au23 Au18 132.98(13)
Au15 Au23 Au18 61.29(3)
Au19 Au23 Au18 58.47(3)
S15 Au23 Au25 100.10(13)
Au15 Au23 Au25 92.29(3)
Au19 Au23 Au25 65.44(3)
Au18 Au23 Au25 123.91(3)
S15 Au23 Au27 91.09(11)
Au15 Au23 Au27 126.52(3)
Au19 Au23 Au27 66.79(2)
Au18 Au23 Au27 101.48(3)
Au25 Au23 Au27 53.73(2)
S15 Au23 Au28 44.60(12)
Au15 Au23 Au28 137.57(3)
Au19 Au23 Au28 116.54(3)
Au18 Au23 Au28 158.48(3)
Au25 Au23 Au28 56.25(2)
Au27 Au23 Au28 60.09(2)
S13 Au24 S10 171.61(16)
S13 Au24 Au22 98.13(13)
S10 Au24 Au22 82.35(11)
S13 Au24 Au18 85.04(11)
S10 Au24 Au18 103.02(11)
Au22 Au24 Au18 103.89(3)
S13 Au24 Au19 89.28(11)
S10 Au24 Au19 97.59(11)
Au22 Au24 Au19 52.90(2)
Au18 Au24 Au19 51.12(2)
S13 Au24 Au16 140.10(11)
S10 Au24 Au16 47.89(11)
Au22 Au24 Au16 69.82(3)
Au18 Au24 Au16 62.89(2)
Au19 Au24 Au16 52.59(2)
S13 Au24 Au27 44.94(12)
S10 Au24 Au27 136.02(11)
Au22 Au24 Au27 53.69(2)
Au18 Au24 Au27 90.20(3)
Au19 Au24 Au27 59.01(2)
Au16 Au24 Au27 108.47(3)
S12 Au25 Au27 153.95(11)
S12 Au25 Au26 145.76(11)
Au27 Au25 Au26 58.01(3)
S12 Au25 Au20 98.51(12)
Au27 Au25 Au20 87.02(3)
Au26 Au25 Au20 60.72(3)
S12 Au25 Au23 87.67(11)
Au27 Au25 Au23 66.55(3)
Au26 Au25 Au23 123.59(3)
Au20 Au25 Au23 108.88(3)
S12 Au25 Au28 106.20(12)
Au27 Au25 Au28 68.63(3)
Au26 Au25 Au28 99.14(3)
Au20 Au25 Au28 154.82(4)
Au23 Au25 Au28 68.06(3)
S12 Au25 Au19 94.98(11)
Au27 Au25 Au19 67.47(3)
Au26 Au25 Au19 93.54(3)
Au20 Au25 Au19 54.69(2)
Au23 Au25 Au19 54.19(2)
Au28 Au25 Au19 117.10(3)
S12 Au25 Au14 45.44(11)
Au27 Au25 Au14 126.26(3)
Au26 Au25 Au14 114.92(3)
Au20 Au25 Au14 55.48(2)
Au23 Au25 Au14 88.97(3)
Au28 Au25 Au14 145.74(3)
Au19 Au25 Au14 59.65(2)
S14 Au26 Au27 167.03(12)
S14 Au26 Au25 129.53(13)
Au27 Au26 Au25 60.84(3)
S14 Au26 Au20 91.39(14)
Au27 Au26 Au20 88.36(3)
Au25 Au26 Au20 60.34(3)
S14 Au26 Au3A 112.77(18)
Au27 Au26 Au3A 70.82(13)
Au25 Au26 Au3A 93.84(11)
Au20 Au26 Au3A 153.03(12)
S14 Au26 Au2B 96.40(15)
Au27 Au26 Au2B 72.59(10)
Au25 Au26 Au2B 133.41(10)
Au20 Au26 Au2B 119.63(6)
S14 Au26 Au3B 117.19(15)
Au27 Au26 Au3B 66.23(6)
Au25 Au26 Au3B 91.50(7)
Au20 Au26 Au3B 149.55(7)
Au2B Au26 Au3B 70.10(8)
S14 Au26 Au22 111.00(13)
Au27 Au26 Au22 58.94(3)
Au25 Au26 Au22 86.19(3)
Au20 Au26 Au22 53.79(2)
Au3A Au26 Au22 121.95(13)
Au2B Au26 Au22 67.76(7)
Au3B Au26 Au22 117.88(6)
S14 Au26 Au2A 106.96(13)
Au27 Au26 Au2A 61.91(5)
Au25 Au26 Au2A 122.71(5)
Au20 Au26 Au2A 116.50(5)
Au3A Au26 Au2A 69.15(11)
Au22 Au26 Au2A 62.92(5)
S13 Au27 Au26 164.66(12)
S13 Au27 Au25 129.55(11)
Au26 Au27 Au25 61.14(3)
S13 Au27 Au22 98.03(12)
Au26 Au27 Au22 68.98(3)
Au25 Au27 Au22 91.66(3)
S13 Au27 Au2A 100.03(12)
Au26 Au27 Au2A 68.01(5)
Au25 Au27 Au2A 129.12(5)
Au22 Au27 Au2A 67.82(5)
S13 Au27 Au23 69.86(11)
Au26 Au27 Au23 119.95(3)
Au25 Au27 Au23 59.72(2)
Au22 Au27 Au23 103.13(3)
Au2A Au27 Au23 165.95(5)
S13 Au27 Au3B 123.24(12)
Au26 Au27 Au3B 62.54(5)
Au25 Au27 Au3B 89.66(6)
Au22 Au27 Au3B 123.25(6)
Au23 Au27 Au3B 125.47(6)
S13 Au27 Au3A 127.96(16)
Au26 Au27 Au3A 57.66(12)
Au25 Au27 Au3A 86.88(11)
Au22 Au27 Au3A 119.28(11)
Au2A Au27 Au3A 67.08(10)
Au23 Au27 Au3A 126.73(9)
S13 Au27 Au28 100.36(12)
Au26 Au27 Au28 94.83(3)
Au25 Au27 Au28 58.84(3)
Au22 Au27 Au28 150.48(3)
Au2A Au27 Au28 130.30(5)
Au23 Au27 Au28 62.70(2)
Au3B Au27 Au28 62.84(6)
Au3A Au27 Au28 64.59(9)
S13 Au27 Au19 86.47(11)
Au26 Au27 Au19 91.51(3)
Au25 Au27 Au19 61.14(2)
Au22 Au27 Au19 52.73(2)
Au2A Au27 Au19 120.48(5)
Au23 Au27 Au19 50.99(2)
Au3B Au27 Au19 148.70(6)
Au3A Au27 Au19 144.60(12)
Au28 Au27 Au19 105.60(3)
S13 Au27 Au2B 110.92(14)
Au26 Au27 Au2B 57.00(10)
Au25 Au27 Au2B 118.13(10)
Au22 Au27 Au2B 65.79(5)
Au23 Au27 Au2B 168.92(6)
Au3B Au27 Au2B 64.00(8)
Au28 Au27 Au2B 126.73(6)
Au19 Au27 Au2B 117.98(6)
S13 Au27 Au24 43.02(11)
Au26 Au27 Au24 124.46(3)
Au25 Au27 Au24 118.11(3)
Au22 Au27 Au24 55.50(2)
Au2A Au27 Au24 88.65(5)
Au23 Au27 Au24 77.29(2)
Au3B Au27 Au24 151.72(6)
Au3A Au27 Au24 153.39(10)
Au28 Au27 Au24 134.74(3)
Au19 Au27 Au24 57.28(2)
Au2B Au27 Au24 95.73(7)
S15 Au28 S16 178.15(17)
S15 Au28 Au25 100.13(13)
S16 Au28 Au25 81.71(12)
S15 Au28 Au27 89.14(12)
S16 Au28 Au27 92.12(11)
Au25 Au28 Au27 52.53(2)
S15 Au28 Au23 45.20(12)
S16 Au28 Au23 136.64(12)
Au25 Au28 Au23 55.69(2)
Au27 Au28 Au23 57.21(2)
S15 Au28 Au3B 135.39(13)
S16 Au28 Au3B 44.79(12)
Au25 Au28 Au3B 82.68(6)
Au27 Au28 Au3B 57.23(6)
Au23 Au28 Au3B 114.38(7)
S17A Au2A S18A 142.5(3)
S17A Au2A Au27 94.2(2)
S18A Au2A Au27 98.8(2)
S17A Au2A Au26 97.7(2)
S18A Au2A Au26 66.05(17)
Au27 Au2A Au26 50.09(4)
S17A Au2A Au22 45.13(19)
S18A Au2A Au22 122.13(18)
Au27 Au2A Au22 53.64(5)
Au26 Au2A Au22 57.54(5)
S17B Au2B S18B 177.4(4)
S17B Au2B Au26 79.7(2)
S18B Au2B Au26 99.1(2)
S17B Au2B Au27 96.4(2)
S18B Au2B Au27 84.49(19)
Au26 Au2B Au27 50.41(5)
S17B Au2B Au22 45.9(2)
S18B Au2B Au22 135.4(2)
Au26 Au2B Au22 59.68(6)
Au27 Au2B Au22 51.32(5)
S16 Au3A S18A 150.3(4)
S16 Au3A Au26 91.1(2)
S18A Au3A Au26 73.7(2)
S16 Au3A Au27 92.6(2)
S18A Au3A Au27 97.2(3)
Au26 Au3A Au27 51.52(10)
S18B Au3B S16 175.9(3)
S18B Au3B Au26 96.9(2)
S16 Au3B Au26 86.67(15)
S18B Au3B Au27 89.6(2)
S16 Au3B Au27 94.18(16)
Au26 Au3B Au27 51.23(6)
S18B Au3B Au28 137.5(2)
S16 Au3B Au28 44.44(13)
Au26 Au3B Au28 86.45(9)
Au27 Au3B Au28 59.93(7)
C1A S1A Au1A 91.3(6)
C1A S1A Au2D 106.2(8)
Au1A S1A Au2D 94.0(5)
C4A C1A C2A 110.43(19)
C4A C1A C3A 110.43(19)
C2A C1A C3A 110.43(19)
C4A C1A S1A 108.49(19)
C2A C1A S1A 108.49(19)
C3A C1A S1A 108.49(19)
C1A C2A H2AA 109.5
C1A C2A H2AB 109.5
H2AA C2A H2AB 109.5
C1A C2A H2AC 109.5
H2AA C2A H2AC 109.5
H2AB C2A H2AC 109.5
C1A C3A H3AA 109.5
C1A C3A H3AB 109.5
H3AA C3A H3AB 109.5
C1A C3A H3AC 109.5
H3AA C3A H3AC 109.5
H3AB C3A H3AC 109.5
C1A C4A H4AA 109.5
C1A C4A H4AB 109.5
H4AA C4A H4AB 109.5
C1A C4A H4AC 109.5
H4AA C4A H4AC 109.5
H4AB C4A H4AC 109.5
C1B S1B Au1B 127.7(9)
C1B S1B Au2 103.5(7)
Au1B S1B Au2 97.5(5)
C4B C1B C3B 110.43(19)
C4B C1B C2B 110.43(19)
C3B C1B C2B 110.43(19)
C4B C1B S1B 108.50(19)
C3B C1B S1B 108.49(19)
C2B C1B S1B 108.49(19)
C1B C2B H2BA 109.5
C1B C2B H2BB 109.5
H2BA C2B H2BB 109.5
C1B C2B H2BC 109.5
H2BA C2B H2BC 109.5
H2BB C2B H2BC 109.5
C1B C3B H3BA 109.5
C1B C3B H3BB 109.5
H3BA C3B H3BB 109.5
C1B C3B H3BC 109.5
H3BA C3B H3BC 109.5
H3BB C3B H3BC 109.5
C1B C4B H4BA 109.5
C1B C4B H4BB 109.5
H4BA C4B H4BB 109.5
C1B C4B H4BC 109.5
H4BA C4B H4BC 109.5
H4BB C4B H4BC 109.5
C5 S2 Au3 107.6(8)
C5 S2 Au1B 109.7(7)
Au3 S2 Au1B 91.4(7)
C6 C5 C7 110.43(19)
C6 C5 C8 110.43(19)
C7 C5 C8 110.43(19)
C6 C5 S2 108.50(19)
C7 C5 S2 108.49(19)
C8 C5 S2 108.49(19)
C5 C6 H6A 109.5
C5 C6 H6B 109.5
H6A C6 H6B 109.5
C5 C6 H6C 109.5
H6A C6 H6C 109.5
H6B C6 H6C 109.5
C5 C7 H7A 109.5
C5 C7 H7B 109.5
H7A C7 H7B 109.5
C5 C7 H7C 109.5
H7A C7 H7C 109.5
H7B C7 H7C 109.5
C5 C8 H8A 109.5
C5 C8 H8B 109.5
H8A C8 H8B 109.5
C5 C8 H8C 109.5
H8A C8 H8C 109.5
H8B C8 H8C 109.5
C5A S2A Au3 109.5(7)
C5A S2A Au1A 105.1(6)
Au3 S2A Au1A 102.9(7)
C8A C5A C6A 110.43(19)
C8A C5A C7A 110.43(19)
C6A C5A C7A 110.43(19)
C8A C5A S2A 108.49(19)
C6A C5A S2A 108.50(19)
C7A C5A S2A 108.49(19)
C5A C6A H6AA 109.5
C5A C6A H6AB 109.5
H6AA C6A H6AB 109.5
C5A C6A H6AC 109.5
H6AA C6A H6AC 109.5
H6AB C6A H6AC 109.5
C5A C7A H7AA 109.5
C5A C7A H7AB 109.5
H7AA C7A H7AB 109.5
C5A C7A H7AC 109.5
H7AA C7A H7AC 109.5
H7AB C7A H7AC 109.5
C5A C8A H8AA 109.5
C5A C8A H8AB 109.5
H8AA C8A H8AB 109.5
C5A C8A H8AC 109.5
H8AA C8A H8AC 109.5
H8AB C8A H8AC 109.5
C9 S3 Au2D 98.5(4)
C9 S3 Au2 109.8(4)
C9 S3 Au8 111.4(3)
Au2D S3 Au8 93.4(2)
Au2 S3 Au8 92.5(2)
C11 C9 C10 110.43(19)
C11 C9 C12 110.43(18)
C10 C9 C12 110.43(19)
C11 C9 S3 108.51(19)
C10 C9 S3 108.48(19)
C12 C9 S3 108.48(19)
C9 C10 H10A 109.5
C9 C10 H10B 109.5
H10A C10 H10B 109.5
C9 C10 H10C 109.5
H10A C10 H10C 109.5
H10B C10 H10C 109.5
C9 C11 H11A 109.5
C9 C11 H11B 109.5
H11A C11 H11B 109.5
C9 C11 H11C 109.5
H11A C11 H11C 109.5
H11B C11 H11C 109.5
C9 C12 H12A 109.5
C9 C12 H12B 109.5
H12A C12 H12B 109.5
C9 C12 H12C 109.5
H12A C12 H12C 109.5
H12B C12 H12C 109.5
C13 S4 Au3 109.0(4)
C13 S4 Au7 108.3(3)
Au3 S4 Au7 90.7(2)
C15 C13 C16 110.43(19)
C15 C13 C14 110.44(19)
C16 C13 C14 110.43(19)
C15 C13 S4 108.48(19)
C16 C13 S4 108.51(19)
C14 C13 S4 108.48(19)
C13 C14 H14A 109.5
C13 C14 H14B 109.5
H14A C14 H14B 109.5
C13 C14 H14C 109.5
H14A C14 H14C 109.5
H14B C14 H14C 109.5
C13 C15 H15A 109.5
C13 C15 H15B 109.5
H15A C15 H15B 109.5
C13 C15 H15C 109.5
H15A C15 H15C 109.5
H15B C15 H15C 109.5
C13 C16 H16A 109.5
C13 C16 H16B 109.5
H16A C16 H16B 109.5
C13 C16 H16C 109.5
H16A C16 H16C 109.5
H16B C16 H16C 109.5
C17 S5 Au10 104.8(3)
C17 S5 Au4 111.4(3)
Au10 S5 Au4 97.05(19)
C19 C17 C20 110.43(19)
C19 C17 C18 110.43(19)
C20 C17 C18 110.43(19)
C19 C17 S5 108.50(19)
C20 C17 S5 108.49(19)
C18 C17 S5 108.49(19)
C17 C18 H18A 109.5
C17 C18 H18B 109.5
H18A C18 H18B 109.5
C17 C18 H18C 109.5
H18A C18 H18C 109.5
H18B C18 H18C 109.5
C17 C19 H19A 109.5
C17 C19 H19B 109.5
H19A C19 H19B 109.5
C17 C19 H19C 109.5
H19A C19 H19C 109.5
H19B C19 H19C 109.5
C17 C20 H20A 109.5
C17 C20 H20B 109.5
H20A C20 H20B 109.5
C17 C20 H20C 109.5
H20A C20 H20C 109.5
H20B C20 H20C 109.5
C21A S6A Au5 122.8(5)
C21A S6A Au9 109.8(5)
Au5 S6A Au9 97.1(3)
C23A C21A C24A 110.43(19)
C23A C21A C22A 110.43(18)
C24A C21A C22A 110.44(19)
C23A C21A S6A 108.50(19)
C24A C21A S6A 108.49(19)
C22A C21A S6A 108.49(19)
C21A C22A H22A 109.5
C21A C22A H22B 109.5
H22A C22A H22B 109.5
C21A C22A H22C 109.5
H22A C22A H22C 109.5
H22B C22A H22C 109.5
C21A C23A H23A 109.5
C21A C23A H23B 109.5
H23A C23A H23B 109.5
C21A C23A H23C 109.5
H23A C23A H23C 109.5
H23B C23A H23C 109.5
C21A C24A H24A 109.5
C21A C24A H24B 109.5
H24A C24A H24B 109.5
C21A C24A H24C 109.5
H24A C24A H24C 109.5
H24B C24A H24C 109.5
C21B S6B Au9 107.9(6)
C21B S6B Au5 123.2(5)
Au9 S6B Au5 97.5(4)
C22B C21B C23B 110.43(19)
C22B C21B C24B 110.43(19)
C23B C21B C24B 110.43(19)
C22B C21B S6B 108.49(19)
C23B C21B S6B 108.49(19)
C24B C21B S6B 108.49(19)
C21B C22B H22D 109.5
C21B C22B H22E 109.5
H22D C22B H22E 109.5
C21B C22B H22F 109.5
H22D C22B H22F 109.5
H22E C22B H22F 109.5
C21B C23B H23D 109.5
C21B C23B H23E 109.5
H23D C23B H23E 109.5
C21B C23B H23F 109.5
H23D C23B H23F 109.5
H23E C23B H23F 109.5
C21B C24B H24D 109.5
C21B C24B H24E 109.5
H24D C24B H24E 109.5
C21B C24B H24F 109.5
H24D C24B H24F 109.5
H24E C24B H24F 109.5
C25 S7 Au9 107.5(3)
C25 S7 Au17 113.8(3)
Au9 S7 Au17 93.49(19)
C26 C25 C28 110.43(19)
C26 C25 C27 110.43(19)
C28 C25 C27 110.43(19)
C26 C25 S7 108.51(19)
C28 C25 S7 108.50(19)
C27 C25 S7 108.47(19)
C25 C26 H26A 109.5
C25 C26 H26B 109.5
H26A C26 H26B 109.5
C25 C26 H26C 109.5
H26A C26 H26C 109.5
H26B C26 H26C 109.5
C25 C27 H27A 109.5
C25 C27 H27B 109.5
H27A C27 H27B 109.5
C25 C27 H27C 109.5
H27A C27 H27C 109.5
H27B C27 H27C 109.5
C25 C28 H28A 109.5
C25 C28 H28B 109.5
H28A C28 H28B 109.5
C25 C28 H28C 109.5
H28A C28 H28C 109.5
H28B C28 H28C 109.5
C29 S8 Au10 111.1(3)
C29 S8 Au18 105.8(3)
Au10 S8 Au18 93.19(18)
C30 C29 C32 110.43(19)
C30 C29 C31 110.42(18)
C32 C29 C31 110.43(19)
C30 C29 S8 108.51(19)
C32 C29 S8 108.49(19)
C31 C29 S8 108.49(19)
C29 C30 H30A 109.5
C29 C30 H30B 109.5
H30A C30 H30B 109.5
C29 C30 H30C 109.5
H30A C30 H30C 109.5
H30B C30 H30C 109.5
C29 C31 H31A 109.5
C29 C31 H31B 109.5
H31A C31 H31B 109.5
C29 C31 H31C 109.5
H31A C31 H31C 109.5
H31B C31 H31C 109.5
C29 C32 H32A 109.5
C29 C32 H32B 109.5
H32A C32 H32B 109.5
C29 C32 H32C 109.5
H32A C32 H32C 109.5
H32B C32 H32C 109.5
C33 S9 Au15 115.1(4)
C33 S9 Au6 110.4(3)
Au15 S9 Au6 82.32(18)
C35 C33 C34 110.44(19)
C35 C33 C36 110.43(18)
C34 C33 C36 110.44(19)
C35 C33 S9 108.50(19)
C34 C33 S9 108.49(19)
C36 C33 S9 108.48(19)
C33 C34 H34A 109.5
C33 C34 H34B 109.5
H34A C34 H34B 109.5
C33 C34 H34C 109.5
H34A C34 H34C 109.5
H34B C34 H34C 109.5
C33 C35 H35A 109.5
C33 C35 H35B 109.5
H35A C35 H35B 109.5
C33 C35 H35C 109.5
H35A C35 H35C 109.5
H35B C35 H35C 109.5
C33 C36 H36A 109.5
C33 C36 H36B 109.5
H36A C36 H36B 109.5
C33 C36 H36C 109.5
H36A C36 H36C 109.5
H36B C36 H36C 109.5
C37A S10 Au24 108.0(3)
C37B S10 Au24 108.2(3)
C37A S10 Au16 121.0(4)
C37B S10 Au16 106.8(4)
Au24 S10 Au16 85.75(15)
C40A C37A C38A 110.43(19)
C40A C37A C39A 110.43(18)
C38A C37A C39A 110.43(19)
C40A C37A S10 108.50(19)
C38A C37A S10 108.50(19)
C39A C37A S10 108.49(19)
C37A C38A H38A 109.5
C37A C38A H38B 109.5
H38A C38A H38B 109.5
C37A C38A H38C 109.5
H38A C38A H38C 109.5
H38B C38A H38C 109.5
C37A C39A H39A 109.5
C37A C39A H39B 109.5
H39A C39A H39B 109.5
C37A C39A H39C 109.5
H39A C39A H39C 109.5
H39B C39A H39C 109.5
C37A C40A H40A 109.5
C37A C40A H40B 109.5
H40A C40A H40B 109.5
C37A C40A H40C 109.5
H40A C40A H40C 109.5
H40B C40A H40C 109.5
C40B C37B C38B 110.43(19)
C40B C37B C39B 110.43(19)
C38B C37B C39B 110.43(19)
C40B C37B S10 108.50(19)
C38B C37B S10 108.49(19)
C39B C37B S10 108.50(19)
C37B C38B H38D 109.5
C37B C38B H38E 109.5
H38D C38B H38E 109.5
C37B C38B H38F 109.5
H38D C38B H38F 109.5
H38E C38B H38F 109.5
C37B C39B H39D 109.5
C37B C39B H39E 109.5
H39D C39B H39E 109.5
C37B C39B H39F 109.5
H39D C39B H39F 109.5
H39E C39B H39F 109.5
C37B C40B H40D 109.5
C37B C40B H40E 109.5
H40D C40B H40E 109.5
C37B C40B H40F 109.5
H40D C40B H40F 109.5
H40E C40B H40F 109.5
C41 S11 Au21 107.7(3)
C41 S11 Au13 106.5(3)
Au21 S11 Au13 100.28(19)
C44 C41 C43 110.43(18)
C44 C41 C42 110.43(19)
C43 C41 C42 110.43(18)
C44 C41 S11 108.48(19)
C43 C41 S11 108.51(19)
C42 C41 S11 108.49(19)
C41 C42 H42A 109.5
C41 C42 H42B 109.5
H42A C42 H42B 109.5
C41 C42 H42C 109.5
H42A C42 H42C 109.5
H42B C42 H42C 109.5
C41 C43 H43A 109.5
C41 C43 H43B 109.5
H43A C43 H43B 109.5
C41 C43 H43C 109.5
H43A C43 H43C 109.5
H43B C43 H43C 109.5
C41 C44 H44A 109.5
C41 C44 H44B 109.5
H44A C44 H44B 109.5
C41 C44 H44C 109.5
H44A C44 H44C 109.5
H44B C44 H44C 109.5
C45A S12 Au14 114.4(4)
C45 S12 Au14 109.5(4)
C45B S12 Au14 114.0(4)
C45A S12 Au25 114.8(4)
C45 S12 Au25 103.4(5)
C45B S12 Au25 107.6(5)
Au14 S12 Au25 88.90(14)
C47 C45 C46 110.43(19)
C47 C45 C48 110.43(19)
C46 C45 C48 110.43(19)
C47 C45 S12 108.50(19)
C46 C45 S12 108.49(19)
C48 C45 S12 108.49(19)
C45 C46 H46A 109.5
C45 C46 H46B 109.5
H46A C46 H46B 109.5
C45 C46 H46C 109.5
H46A C46 H46C 109.5
H46B C46 H46C 109.5
C45 C47 H47A 109.5
C45 C47 H47B 109.5
H47A C47 H47B 109.5
C45 C47 H47C 109.5
H47A C47 H47C 109.5
H47B C47 H47C 109.5
C45 C48 H48A 109.5
C45 C48 H48B 109.5
H48A C48 H48B 109.5
C45 C48 H48C 109.5
H48A C48 H48C 109.5
H48B C48 H48C 109.5
C47B C45B C48B 110.43(18)
C47B C45B C46B 110.43(19)
C48B C45B C46B 110.43(19)
C47B C45B S12 108.49(19)
C48B C45B S12 108.49(19)
C46B C45B S12 108.50(19)
C45B C46B H46D 109.5
C45B C46B H46E 109.5
H46D C46B H46E 109.5
C45B C46B H46F 109.5
H46D C46B H46F 109.5
H46E C46B H46F 109.5
C45B C47B H47D 109.5
C45B C47B H47E 109.5
H47D C47B H47E 109.5
C45B C47B H47F 109.5
H47D C47B H47F 109.5
H47E C47B H47F 109.5
C45B C48B H48D 109.5
C45B C48B H48E 109.5
H48D C48B H48E 109.5
C45B C48B H48F 109.5
H48D C48B H48F 109.5
H48E C48B H48F 109.5
C48A C45A C47A 110.43(19)
C48A C45A C46A 110.43(19)
C47A C45A C46A 110.43(19)
C48A C45A S12 108.49(19)
C47A C45A S12 108.49(19)
C46A C45A S12 108.49(19)
C45A C46A H46G 109.5
C45A C46A H46H 109.5
H46G C46A H46H 109.5
C45A C46A H46I 109.5
H46G C46A H46I 109.5
H46H C46A H46I 109.5
C45A C47A H47G 109.5
C45A C47A H47H 109.5
H47G C47A H47H 109.5
C45A C47A H47I 109.5
H47G C47A H47I 109.5
H47H C47A H47I 109.5
C45A C48A H48G 109.5
C45A C48A H48H 109.5
H48G C48A H48H 109.5
C45A C48A H48I 109.5
H48G C48A H48I 109.5
H48H C48A H48I 109.5
C49 S13 Au24 105.6(3)
C49 S13 Au27 117.7(3)
Au24 S13 Au27 92.04(17)
C52 C49 C50 107.8(12)
C52 C49 C51 112.3(12)
C50 C49 C51 111.2(12)
C52 C49 S13 108.53(19)
C50 C49 S13 108.48(19)
C51 C49 S13 108.47(19)
C49 C50 H50A 109.5
C49 C50 H50B 109.5
H50A C50 H50B 109.5
C49 C50 H50C 109.5
H50A C50 H50C 109.5
H50B C50 H50C 109.5
C49 C51 H51A 109.5
C49 C51 H51B 109.5
H51A C51 H51B 109.5
C49 C51 H51C 109.5
H51A C51 H51C 109.5
H51B C51 H51C 109.5
C49 C52 H52A 109.5
C49 C52 H52B 109.5
H52A C52 H52B 109.5
C49 C52 H52C 109.5
H52A C52 H52C 109.5
H52B C52 H52C 109.5
C53 S14 Au21 107.3(4)
C53 S14 Au26 109.6(4)
Au21 S14 Au26 96.54(18)
C56A C53 C55A 109(3)
C54 C53 C55 110.6(15)
C56A C53 C54A 102(3)
C55A C53 C54A 109(3)
C54 C53 C56 108.0(15)
C55 C53 C56 112.7(17)
C56A C53 S14 116.0(17)
C55A C53 S14 113.7(14)
C54 C53 S14 108.50(19)
C55 C53 S14 108.49(19)
C54A C53 S14 105(3)
C56 C53 S14 108.49(19)
C53 C54 H54A 109.5
C53 C54 H54B 109.5
H54A C54 H54B 109.5
C53 C54 H54C 109.5
H54A C54 H54C 109.5
H54B C54 H54C 109.5
C53 C55 H55A 109.5
C53 C55 H55B 109.5
H55A C55 H55B 109.5
C53 C55 H55C 109.5
H55A C55 H55C 109.5
H55B C55 H55C 109.5
C53 C56 H56A 109.5
C53 C56 H56B 109.5
H56A C56 H56B 109.5
C53 C56 H56C 109.5
H56A C56 H56C 109.5
H56B C56 H56C 109.5
C53 C54A H54D 109.5
C53 C54A H54E 109.5
H54D C54A H54E 109.5
C53 C54A H54F 109.5
H54D C54A H54F 109.5
H54E C54A H54F 109.5
C53 C55A H55D 109.5
C53 C55A H55E 109.5
H55D C55A H55E 109.5
C53 C55A H55F 109.5
H55D C55A H55F 109.5
H55E C55A H55F 109.5
C53 C56A H56D 109.5
C53 C56A H56E 109.5
H56D C56A H56E 109.5
C53 C56A H56F 109.5
H56D C56A H56F 109.5
H56E C56A H56F 109.5
C57 S15 Au28 109.2(3)
C57 S15 Au23 109.1(3)
Au28 S15 Au23 90.21(17)
C58 C57 C59 109.4(12)
C58 C57 C60 109.8(12)
C59 C57 C60 112.1(12)
C58 C57 S15 108.53(19)
C59 C57 S15 108.49(19)
C60 C57 S15 108.49(19)
C57 C58 H58A 109.5
C57 C58 H58B 109.5
H58A C58 H58B 109.5
C57 C58 H58C 109.5
H58A C58 H58C 109.5
H58B C58 H58C 109.5
C57 C59 H59A 109.5
C57 C59 H59B 109.5
H59A C59 H59B 109.5
C57 C59 H59C 109.5
H59A C59 H59C 109.5
H59B C59 H59C 109.5
C57 C60 H60A 109.5
C57 C60 H60B 109.5
H60A C60 H60B 109.5
C57 C60 H60C 109.5
H60A C60 H60C 109.5
H60B C60 H60C 109.5
C61 S16 Au3A 109.3(4)
C61 S16 Au28 109.3(3)
Au3A S16 Au28 96.3(2)
C61 S16 Au3B 107.3(3)
Au28 S16 Au3B 90.77(19)
C63 C61 C64 110.2(13)
C63 C61 C62 110.2(12)
C64 C61 C62 110.9(13)
C63 C61 S16 108.53(19)
C64 C61 S16 108.50(19)
C62 C61 S16 108.48(19)
C61 C62 H62A 109.5
C61 C62 H62B 109.5
H62A C62 H62B 109.5
C61 C62 H62C 109.5
H62A C62 H62C 109.5
H62B C62 H62C 109.5
C61 C63 H63A 109.5
C61 C63 H63B 109.5
H63A C63 H63B 109.5
C61 C63 H63C 109.5
H63A C63 H63C 109.5
H63B C63 H63C 109.5
C61 C64 H64A 109.5
C61 C64 H64B 109.5
H64A C64 H64B 109.5
C61 C64 H64C 109.5
H64A C64 H64C 109.5
H64B C64 H64C 109.5
C65A S17A Au2A 110.9(5)
C65A S17A Au22 106.1(5)
Au2A S17A Au22 91.4(3)
C67A C65A C66A 105.7(17)
C67A C65A C68A 114.0(18)
C66A C65A C68A 111.6(16)
C67A C65A S17A 108.51(19)
C66A C65A S17A 108.49(19)
C68A C65A S17A 108.49(19)
C65A C66A H66A 109.5
C65A C66A H66B 109.5
H66A C66A H66B 109.5
C65A C66A H66C 109.5
H66A C66A H66C 109.5
H66B C66A H66C 109.5
C65A C67A H67A 109.5
C65A C67A H67B 109.5
H67A C67A H67B 109.5
C65A C67A H67C 109.5
H67A C67A H67C 109.5
H67B C67A H67C 109.5
C65A C68A H68A 109.5
C65A C68A H68B 109.5
H68A C68A H68B 109.5
C65A C68A H68C 109.5
H68A C68A H68C 109.5
H68B C68A H68C 109.5
C65B S17B Au2B 107.0(5)
C65B S17B Au22 109.6(5)
Au2B S17B Au22 90.6(3)
C66B C65B C67B 117.0(16)
C66B C65B C68B 109.3(18)
C67B C65B C68B 104.8(15)
C66B C65B S17B 108.48(19)
C67B C65B S17B 108.49(19)
C68B C65B S17B 108.48(19)
C65B C66B H66D 109.5
C65B C66B H66E 109.5
H66D C66B H66E 109.5
C65B C66B H66F 109.5
H66D C66B H66F 109.5
H66E C66B H66F 109.5
C65B C67B H67D 109.5
C65B C67B H67E 109.5
H67D C67B H67E 109.5
C65B C67B H67F 109.5
H67D C67B H67F 109.5
H67E C67B H67F 109.5
C65B C68B H68D 109.5
C65B C68B H68E 109.5
H68D C68B H68E 109.5
C65B C68B H68F 109.5
H68D C68B H68F 109.5
H68E C68B H68F 109.5
C69A S18A Au3A 109.0(4)
C69A S18A Au2A 105.4(4)
Au3A S18A Au2A 92.2(3)
C70A C69A C72A 137.0(12)
C70A C69A C71A 90(2)
C72A C69A C71A 98.2(17)
C70A C69A S18A 108.53(19)
C72A C69A S18A 108.50(19)
C71A C69A S18A 108.49(19)
C69A C70A H70A 109.5
C69A C70A H70B 109.5
H70A C70A H70B 109.5
C69A C70A H70C 109.5
H70A C70A H70C 109.5
H70B C70A H70C 109.5
C69A C71A H71A 109.5
C69A C71A H71B 109.5
H71A C71A H71B 109.5
C69A C71A H71C 109.5
H71A C71A H71C 109.5
H71B C71A H71C 109.5
C69A C72A H72A 109.5
C69A C72A H72B 109.5
H72A C72A H72B 109.5
C69A C72A H72C 109.5
H72A C72A H72C 109.5
H72B C72A H72C 109.5
C69B S18B Au3B 112.9(4)
C69B S18B Au2B 100.7(4)
Au3B S18B Au2B 93.4(3)
C72B C69B C71B 103.5(15)
C72B C69B C70B 117.2(13)
C71B C69B C70B 110.3(15)
C72B C69B S18B 108.49(19)
C71B C69B S18B 108.49(19)
C70B C69B S18B 108.50(19)
C69B C70B H70D 109.5
C69B C70B H70E 109.5
H70D C70B H70E 109.5
C69B C70B H70F 109.5
H70D C70B H70F 109.5
H70E C70B H70F 109.5
C69B C71B H71D 109.5
C69B C71B H71E 109.5
H71D C71B H71E 109.5
C69B C71B H71F 109.5
H71D C71B H71F 109.5
H71E C71B H71F 109.5
C69B C72B H72D 109.5
C69B C72B H72E 109.5
H72D C72B H72E 109.5
C69B C72B H72F 109.5
H72D C72B H72F 109.5
H72E C72B H72F 109.5

loop_
_geom_bond_atom_site_label_1
_geom_bond_atom_site_label_2
_geom_bond_distance
Au1A S1A 2.313(13)
Au1A S2A 2.331(12)
Au1A Au4 2.832(6)
Au1A Au5 3.294(6)
Au1B S2 2.319(12)
Au1B S1B 2.325(12)
Au1B Au4 2.973(6)
Au1B Au5 3.236(6)
Au1B Au3 3.287(5)
Au2 S1B 2.336(12)
Au2 S3 2.340(7)
Au2 Au5 3.044(5)
Au2 Au4 3.096(7)
Au2D S3 2.261(7)
Au2D S1A 2.332(12)
Au2D Au4 3.016(6)
Au2D Au5 3.328(8)
Au2D Au8 3.352(5)
Au3 S2 2.28(2)
Au3 S4 2.295(7)
Au3 S2A 2.33(2)
Au3 Au6 2.9335(12)
Au3 Au5 3.1595(13)
Au3 Au7 3.3006(13)
Au4 S5 2.368(6)
Au4 Au5 2.6594(13)
Au4 Au11 2.7217(11)
Au4 Au6 2.7323(13)
Au4 Au8 3.2378(11)
Au5 S6A 2.311(10)
Au5 S6B 2.364(11)
Au5 Au6 2.6746(12)
Au5 Au8 2.9193(11)
Au5 Au7 3.0977(13)
Au5 Au12 3.2443(11)
Au6 S9 2.368(6)
Au6 Au11 2.8497(10)
Au6 Au7 2.9816(12)
Au6 Au15 3.0940(11)
Au6 Au12 3.1659(10)
Au7 S4 2.344(6)
Au7 Au12 2.7041(10)
Au7 Au14 2.7158(11)
Au7 Au13 2.7437(11)
Au8 S3 2.344(5)
Au8 Au11 2.7165(11)
Au8 Au16 2.7307(11)
Au8 Au12 2.7597(10)
Au8 Au9 3.1182(13)
Au9 S6B 2.296(11)
Au9 S7 2.310(5)
Au9 S6A 2.363(9)
Au9 Au12 3.1014(11)
Au9 Au13 3.1656(12)
Au10 S8 2.304(5)
Au10 S5 2.311(5)
Au10 Au11 2.8137(11)
Au10 Au18 3.3674(10)
Au11 Au12 2.7024(11)
Au11 Au16 2.7527(10)
Au11 Au18 2.7561(11)
Au11 Au15 2.8825(10)
Au12 Au13 2.7082(11)
Au12 Au14 2.8106(10)
Au12 Au17 2.8924(11)
Au12 Au19 2.8984(10)
Au12 Au16 2.9155(11)
Au13 S11 2.352(5)
Au13 Au14 2.7530(11)
Au13 Au20 2.7995(11)
Au13 Au17 2.9866(11)
Au14 S12 2.349(5)
Au14 Au20 2.8632(10)
Au14 Au15 3.0372(11)
Au14 Au19 3.1665(10)
Au14 Au25 3.2957(11)
Au15 S9 2.333(5)
Au15 Au23 2.7100(10)
Au15 Au19 2.7708(10)
Au15 Au18 2.7778(10)
Au16 S10 2.365(5)
Au16 Au19 2.8101(11)
Au16 Au17 2.8643(14)
Au16 Au24 3.1788(11)
Au16 Au18 3.2333(11)
Au17 S7 2.356(5)
Au17 Au22 2.7048(11)
Au17 Au20 2.7407(11)
Au17 Au19 3.2798(11)
Au18 S8 2.331(5)
Au18 Au19 2.6692(10)
Au18 Au23 2.7391(10)
Au18 Au24 3.0134(10)
Au19 Au20 2.6910(10)
Au19 Au23 2.7261(10)
Au19 Au22 2.7275(10)
Au19 Au25 3.0574(10)
Au19 Au24 3.1644(10)
Au19 Au27 3.2244(10)
Au20 Au22 2.6967(10)
Au20 Au21 2.7469(10)
Au20 Au25 2.7756(10)
Au20 Au26 2.7860(11)
Au21 S11 2.303(6)
Au21 S14 2.319(6)
Au22 S17A 2.345(7)
Au22 S17B 2.413(8)
Au22 Au27 2.8770(10)
Au22 Au24 2.9425(11)
Au22 Au26 3.1350(11)
Au22 Au2A 3.308(3)
Au22 Au2B 3.362(3)
Au23 S15 2.328(5)
Au23 Au25 2.9218(10)
Au23 Au27 3.1040(10)
Au23 Au28 3.2813(10)
Au24 S13 2.302(5)
Au24 S10 2.307(5)
Au24 Au27 3.3722(10)
Au25 S12 2.358(5)
Au25 Au27 2.7279(10)
Au25 Au26 2.7359(10)
Au25 Au28 2.9412(11)
Au26 S14 2.369(5)
Au26 Au27 2.6495(11)
Au26 Au3A 2.860(6)
Au26 Au2B 2.883(4)
Au26 Au3B 3.015(4)
Au26 Au2A 3.203(3)
Au27 S13 2.384(5)
Au27 Au2A 3.047(3)
Au27 Au3B 3.110(4)
Au27 Au3A 3.197(6)
Au27 Au28 3.2007(10)
Au27 Au2B 3.281(3)
Au28 S15 2.304(5)
Au28 S16 2.304(5)
Au28 Au3B 3.291(3)
Au2A S17A 2.275(8)
Au2A S18A 2.449(9)
Au2B S17B 2.314(8)
Au2B S18B 2.360(8)
Au3A S16 2.284(7)
Au3A S18A 2.339(9)
Au3B S18B 2.295(8)
Au3B S16 2.318(5)
S1A C1A 1.853(4)
C1A C4A 1.506(3)
C1A C2A 1.506(3)
C1A C3A 1.506(3)
C2A H2AA 0.9800
C2A H2AB 0.9800
C2A H2AC 0.9800
C3A H3AA 0.9800
C3A H3AB 0.9800
C3A H3AC 0.9800
C4A H4AA 0.9800
C4A H4AB 0.9800
C4A H4AC 0.9800
S1B C1B 1.853(4)
C1B C4B 1.506(3)
C1B C3B 1.506(3)
C1B C2B 1.506(3)
C2B H2BA 0.9800
C2B H2BB 0.9800
C2B H2BC 0.9800
C3B H3BA 0.9800
C3B H3BB 0.9800
C3B H3BC 0.9800
C4B H4BA 0.9800
C4B H4BB 0.9800
C4B H4BC 0.9800
S2 C5 1.853(4)
C5 C6 1.506(3)
C5 C7 1.506(3)
C5 C8 1.506(3)
C6 H6A 0.9800
C6 H6B 0.9800
C6 H6C 0.9800
C7 H7A 0.9800
C7 H7B 0.9800
C7 H7C 0.9800
C8 H8A 0.9800
C8 H8B 0.9800
C8 H8C 0.9800
S2A C5A 1.853(4)
C5A C8A 1.506(3)
C5A C6A 1.506(3)
C5A C7A 1.506(3)
C6A H6AA 0.9800
C6A H6AB 0.9800
C6A H6AC 0.9800
C7A H7AA 0.9800
C7A H7AB 0.9800
C7A H7AC 0.9800
C8A H8AA 0.9800
C8A H8AB 0.9800
C8A H8AC 0.9800
S3 C9 1.853(4)
C9 C11 1.506(3)
C9 C10 1.506(3)
C9 C12 1.506(3)
C10 H10A 0.9800
C10 H10B 0.9800
C10 H10C 0.9800
C11 H11A 0.9800
C11 H11B 0.9800
C11 H11C 0.9800
C12 H12A 0.9800
C12 H12B 0.9800
C12 H12C 0.9800
S4 C13 1.853(4)
C13 C15 1.506(3)
C13 C16 1.506(3)
C13 C14 1.506(3)
C14 H14A 0.9800
C14 H14B 0.9800
C14 H14C 0.9800
C15 H15A 0.9800
C15 H15B 0.9800
C15 H15C 0.9800
C16 H16A 0.9800
C16 H16B 0.9800
C16 H16C 0.9800
S5 C17 1.853(4)
C17 C19 1.506(3)
C17 C20 1.506(3)
C17 C18 1.506(3)
C18 H18A 0.9800
C18 H18B 0.9800
C18 H18C 0.9800
C19 H19A 0.9800
C19 H19B 0.9800
C19 H19C 0.9800
C20 H20A 0.9800
C20 H20B 0.9800
C20 H20C 0.9800
S6A C21A 1.853(4)
C21A C23A 1.506(3)
C21A C24A 1.506(3)
C21A C22A 1.506(3)
C22A H22A 0.9800
C22A H22B 0.9800
C22A H22C 0.9800
C23A H23A 0.9800
C23A H23B 0.9800
C23A H23C 0.9800
C24A H24A 0.9800
C24A H24B 0.9800
C24A H24C 0.9800
S6B C21B 1.853(4)
C21B C22B 1.506(3)
C21B C23B 1.506(3)
C21B C24B 1.506(3)
C22B H22D 0.9800
C22B H22E 0.9800
C22B H22F 0.9800
C23B H23D 0.9800
C23B H23E 0.9800
C23B H23F 0.9800
C24B H24D 0.9800
C24B H24E 0.9800
C24B H24F 0.9800
S7 C25 1.853(4)
C25 C26 1.506(3)
C25 C28 1.506(3)
C25 C27 1.506(3)
C26 H26A 0.9800
C26 H26B 0.9800
C26 H26C 0.9800
C27 H27A 0.9800
C27 H27B 0.9800
C27 H27C 0.9800
C28 H28A 0.9800
C28 H28B 0.9800
C28 H28C 0.9800
S8 C29 1.853(4)
C29 C30 1.506(3)
C29 C32 1.506(3)
C29 C31 1.506(3)
C30 H30A 0.9800
C30 H30B 0.9800
C30 H30C 0.9800
C31 H31A 0.9800
C31 H31B 0.9800
C31 H31C 0.9800
C32 H32A 0.9800
C32 H32B 0.9800
C32 H32C 0.9800
S9 C33 1.853(4)
C33 C35 1.506(3)
C33 C34 1.506(3)
C33 C36 1.506(3)
C34 H34A 0.9800
C34 H34B 0.9800
C34 H34C 0.9800
C35 H35A 0.9800
C35 H35B 0.9800
C35 H35C 0.9800
C36 H36A 0.9800
C36 H36B 0.9800
C36 H36C 0.9800
S10 C37A 1.853(4)
S10 C37B 1.853(4)
C37A C40A 1.506(3)
C37A C38A 1.506(3)
C37A C39A 1.506(3)
C38A H38A 0.9800
C38A H38B 0.9800
C38A H38C 0.9800
C39A H39A 0.9800
C39A H39B 0.9800
C39A H39C 0.9800
C40A H40A 0.9800
C40A H40B 0.9800
C40A H40C 0.9800
C37B C40B 1.506(3)
C37B C38B 1.506(3)
C37B C39B 1.506(3)
C38B H38D 0.9800
C38B H38E 0.9800
C38B H38F 0.9800
C39B H39D 0.9800
C39B H39E 0.9800
C39B H39F 0.9800
C40B H40D 0.9800
C40B H40E 0.9800
C40B H40F 0.9800
S11 C41 1.853(4)
C41 C44 1.506(3)
C41 C43 1.506(3)
C41 C42 1.506(3)
C42 H42A 0.9800
C42 H42B 0.9800
C42 H42C 0.9800
C43 H43A 0.9800
C43 H43B 0.9800
C43 H43C 0.9800
C44 H44A 0.9800
C44 H44B 0.9800
C44 H44C 0.9800
S12 C45A 1.853(4)
S12 C45 1.853(4)
S12 C45B 1.853(4)
C45 C47 1.506(3)
C45 C46 1.506(3)
C45 C48 1.506(3)
C46 H46A 0.9800
C46 H46B 0.9800
C46 H46C 0.9800
C47 H47A 0.9800
C47 H47B 0.9800
C47 H47C 0.9800
C48 H48A 0.9800
C48 H48B 0.9800
C48 H48C 0.9800
C45B C47B 1.506(3)
C45B C48B 1.506(3)
C45B C46B 1.506(3)
C46B H46D 0.9800
C46B H46E 0.9800
C46B H46F 0.9800
C47B H47D 0.9800
C47B H47E 0.9800
C47B H47F 0.9800
C48B H48D 0.9800
C48B H48E 0.9800
C48B H48F 0.9800
C45A C48A 1.506(3)
C45A C47A 1.506(3)
C45A C46A 1.506(3)
C46A H46G 0.9800
C46A H46H 0.9800
C46A H46I 0.9800
C47A H47G 0.9800
C47A H47H 0.9800
C47A H47I 0.9800
C48A H48G 0.9800
C48A H48H 0.9800
C48A H48I 0.9800
S13 C49 1.853(4)
C49 C52 1.506(3)
C49 C50 1.506(3)
C49 C51 1.506(3)
C50 H50A 0.9800
C50 H50B 0.9800
C50 H50C 0.9800
C51 H51A 0.9800
C51 H51B 0.9800
C51 H51C 0.9800
C52 H52A 0.9800
C52 H52B 0.9800
C52 H52C 0.9800
S14 C53 1.853(4)
C53 C56A 1.506(3)
C53 C55A 1.506(3)
C53 C54 1.506(3)
C53 C55 1.506(3)
C53 C54A 1.506(3)
C53 C56 1.506(3)
C54 H54A 0.9800
C54 H54B 0.9800
C54 H54C 0.9800
C55 H55A 0.9800
C55 H55B 0.9800
C55 H55C 0.9800
C56 H56A 0.9800
C56 H56B 0.9800
C56 H56C 0.9800
C54A H54D 0.9800
C54A H54E 0.9800
C54A H54F 0.9800
C55A H55D 0.9800
C55A H55E 0.9800
C55A H55F 0.9800
C56A H56D 0.9800
C56A H56E 0.9800
C56A H56F 0.9800
S15 C57 1.853(4)
C57 C58 1.506(3)
C57 C59 1.506(3)
C57 C60 1.506(3)
C58 H58A 0.9800
C58 H58B 0.9800
C58 H58C 0.9800
C59 H59A 0.9800
C59 H59B 0.9800
C59 H59C 0.9800
C60 H60A 0.9800
C60 H60B 0.9800
C60 H60C 0.9800
S16 C61 1.853(4)
C61 C63 1.506(3)
C61 C64 1.506(3)
C61 C62 1.506(3)
C62 H62A 0.9800
C62 H62B 0.9800
C62 H62C 0.9800
C63 H63A 0.9800
C63 H63B 0.9800
C63 H63C 0.9800
C64 H64A 0.9800
C64 H64B 0.9800
C64 H64C 0.9800
S17A C65A 1.853(4)
C65A C67A 1.506(3)
C65A C66A 1.506(3)
C65A C68A 1.506(3)
C66A H66A 0.9800
C66A H66B 0.9800
C66A H66C 0.9800
C67A H67A 0.9800
C67A H67B 0.9800
C67A H67C 0.9800
C68A H68A 0.9800
C68A H68B 0.9800
C68A H68C 0.9800
S17B C65B 1.853(4)
C65B C66B 1.506(3)
C65B C67B 1.506(3)
C65B C68B 1.506(3)
C66B H66D 0.9800
C66B H66E 0.9800
C66B H66F 0.9800
C67B H67D 0.9800
C67B H67E 0.9800
C67B H67F 0.9800
C68B H68D 0.9800
C68B H68E 0.9800
C68B H68F 0.9800
S18A C69A 1.853(4)
C69A C70A 1.506(3)
C69A C72A 1.506(3)
C69A C71A 1.506(3)
C70A H70A 0.9800
C70A H70B 0.9800
C70A H70C 0.9800
C71A H71A 0.9800
C71A H71B 0.9800
C71A H71C 0.9800
C72A H72A 0.9800
C72A H72B 0.9800
C72A H72C 0.9800
S18B C69B 1.853(4)
C69B C72B 1.506(3)
C69B C71B 1.506(3)
C69B C70B 1.506(3)
C70B H70D 0.9800
C70B H70E 0.9800
C70B H70F 0.9800
C71B H71D 0.9800
C71B H71E 0.9800
C71B H71F 0.9800
C72B H72D 0.9800
C72B H72E 0.9800
C72B H72F 0.9800
